data_7706087
loop_
_publ_author_name
'Sun, Juan'
'Wu, Qi'
'Lu, Jiao'
'Jing, Pei'
'Du, Yeshuang'
'Li, Licun'

_publ_section_title
;
 Slow relaxation of magnetization in lanthanide-biradical complexes based
 on a functionalized nitronyl nitroxide biradical.
;
_journal_issue 47
_journal_name_full 'Dalton transactions (Cambridge, England : 2003)'
_journal_page_first 17414
_journal_page_last 17420
_journal_paper_doi 10.1039/d0dt03312j
_journal_volume 49
_journal_year 2020
_chemical_formula_moiety 'C55 H39 Dy2 F36 N5 O17, C40 H34 Dy F18 N5 O10, CHCl3'
_chemical_formula_sum 'C96 H74 Cl3 Dy3 F54 N10 O27'
_chemical_formula_weight 3419.44
_space_group_crystal_system triclinic
_space_group_IT_number 2
_space_group_name_Hall '-P 1'
_space_group_name_H-M_alt 'P -1'
_atom_sites_solution_hydrogens mixed
_atom_sites_solution_primary direct
_audit_creation_date 2020-10-19
_audit_creation_method
;
Olex2 1.2
(compiled 2018.05.29 svn.r3508 for OlexSys, GUI svn.r5506)
;
_audit_update_record
;
2020-10-21 deposited with the CCDC.	2020-11-12 downloaded from the CCDC.
;
_cell_angle_alpha 95.37(3)
_cell_angle_beta 107.02(3)
_cell_angle_gamma 105.55(3)
_cell_formula_units_Z 2
_cell_length_a 14.509(3)
_cell_length_b 19.777(4)
_cell_length_c 24.544(5)
_cell_measurement_reflns_used 11267
_cell_measurement_temperature 113.1500
_cell_measurement_theta_max 27.8346
_cell_measurement_theta_min 1.5035
_cell_volume 6374(3)
_computing_cell_refinement 'CrystalClear (Rigaku Inc., 2008)'
_computing_data_collection 'CrystalClear (Rigaku Inc., 2008)'
_computing_data_reduction 'CrystalClear (Rigaku Inc., 2008)'
_computing_molecular_graphics 'Olex2 (Dolomanov et al., 2009)'
_computing_publication_material 'Olex2 (Dolomanov et al., 2009)'
_computing_structure_refinement 'XL (Sheldrick, 2008)'
_computing_structure_solution 'XS (Sheldrick, 2008)'
_diffrn_ambient_temperature 113.1500
_diffrn_measured_fraction_theta_full 0.999
_diffrn_measured_fraction_theta_max 0.999
_diffrn_measurement_device_type 'Bruker P4'
_diffrn_measurement_method '\w scans'
_diffrn_radiation_monochromator graphite
_diffrn_radiation_type MoK\a
_diffrn_radiation_wavelength 0.71073
_diffrn_reflns_av_R_equivalents 0.1149
_diffrn_reflns_av_unetI/netI 0.1502
_diffrn_reflns_Laue_measured_fraction_full 0.999
_diffrn_reflns_Laue_measured_fraction_max 0.999
_diffrn_reflns_limit_h_max 17
_diffrn_reflns_limit_h_min -17
_diffrn_reflns_limit_k_max 23
_diffrn_reflns_limit_k_min -23
_diffrn_reflns_limit_l_max 29
_diffrn_reflns_limit_l_min -28
_diffrn_reflns_number 61343
_diffrn_reflns_point_group_measured_fraction_full 0.999
_diffrn_reflns_point_group_measured_fraction_max 0.999
_diffrn_reflns_theta_full 25.010
_diffrn_reflns_theta_max 25.010
_diffrn_reflns_theta_min 1.503
_exptl_absorpt_coefficient_mu 1.889
_exptl_absorpt_correction_T_max 0.712
_exptl_absorpt_correction_T_min 0.630
_exptl_absorpt_correction_type multi-scan
_exptl_absorpt_process_details sadabs
_exptl_crystal_colour purple
_exptl_crystal_density_diffrn 1.720
_exptl_crystal_description block
_exptl_crystal_F_000 3226
_exptl_crystal_size_max 0.25
_exptl_crystal_size_mid 0.21
_exptl_crystal_size_min 0.18
_platon_squeeze_details
;
TITL Dy in P-1 #2
CELL   14.5090   19.7770   24.5440     95.37    107.02    105.55
SPGR P-1
# Solvent Accessible Volume =       580
# Electrons Found in S.A.V. =       161
# Note: Atoms in Void as Cxxx and Qxxx all others
Q101 0.580 0.594 0.333 !       3.20 eA-3
C102 0.217 0.201 0.008 !       1.93 eA-3
Q103 0.418 0.972 0.483 !       1.93 eA-3
Q104 0.542 0.217 0.125 !       1.82 eA-3
Q105 0.346 0.768 0.022 !       1.80 eA-3
Q106 0.233 0.372 0.476 !       1.79 eA-3
C107 0.075 0.502 0.502 !       1.78 eA-3
Q108 0.814 0.509 0.458 !       1.75 eA-3
C109 0.948 0.045 0.484 !       1.74 eA-3
C110 0.027 0.502 0.461 !       1.73 eA-3
C111 0.849 0.109 0.445 !       1.73 eA-3
Q112 0.776 0.124 0.458 !       1.72 eA-3
Q113 0.988 0.010 0.421 !       1.72 eA-3
Q114 0.922 0.483 0.046 !       1.71 eA-3
Q115 0.565 0.139 0.422 !       1.69 eA-3
Q116 0.989 0.936 0.429 !       1.67 eA-3
C117 0.124 0.562 0.491 !       1.67 eA-3
Q118 0.192 0.454 0.462 !       1.66 eA-3
C119 0.799 0.137 0.412 !       1.66 eA-3
Q120 0.900 0.097 0.427 !       1.66 eA-3
C121 0.279 0.266 0.086 !       1.65 eA-3
Q122 0.130 0.904 0.156 !       1.65 eA-3
Q123 0.876 0.563 0.460 !       1.63 eA-3
Q124 0.233 0.423 0.489 !       1.62 eA-3
Q125 0.908 0.299 0.467 !       1.62 eA-3
C126 0.263 0.233 0.043 !       1.61 eA-3
C127 0.860 0.317 0.475 !       1.59 eA-3
Q128 0.082 0.420 0.404 !       1.58 eA-3
Q129 0.795 0.347 0.467 !       1.57 eA-3
C130 0.982 0.066 0.446 !       1.55 eA-3
C131 0.059 0.971 0.467 !       1.53 eA-3
C132 0.951 0.421 0.496 !       1.53 eA-3
Q133 0.969 0.158 0.480 !       1.53 eA-3
Q134 0.940 0.360 0.496 !       1.53 eA-3
C135 0.064 0.517 0.433 !       1.51 eA-3
Q136 0.199 0.364 0.432 !       1.50 eA-3
Q137 0.796 0.734 0.018 !       1.49 eA-3
C138 0.957 0.999 0.455 !       1.48 eA-3
Q139 0.957 0.248 0.476 !       1.47 eA-3
Q140 0.990 0.130 0.497 !       1.47 eA-3
Q141 0.892 0.723 0.482 !       1.46 eA-3
C142 0.982 0.421 0.486 !       1.46 eA-3
Q143 0.474 0.112 0.290 !       1.46 eA-3
Q144 0.796 0.299 0.459 !       1.45 eA-3
Q145 0.076 0.938 0.158 !       1.44 eA-3
Q146 0.733 0.266 0.132 !       1.44 eA-3
Q147 0.452 0.672 0.073 !       1.44 eA-3
C148 0.251 0.268 0.018 !       1.44 eA-3
Q149 0.914 0.144 0.479 !       1.43 eA-3
C150 0.122 0.470 0.447 !       1.43 eA-3
C151 0.891 0.981 0.460 !       1.40 eA-3
C152 0.056 0.015 0.490 !       1.40 eA-3
Q153 0.751 0.091 0.421 !       1.40 eA-3
Q154 0.527 0.985 0.335 !       1.39 eA-3
Q155 0.234 0.489 0.500 !       1.39 eA-3
C156 0.915 0.120 0.487 !       1.39 eA-3
Q157 0.952 0.499 0.008 !       1.38 eA-3
C158 0.016 0.124 0.467 !       1.38 eA-3
C159 0.969 0.516 0.398 !       1.38 eA-3
Q160 0.520 0.175 0.439 !       1.36 eA-3
Q161 0.888 0.204 0.483 !       1.36 eA-3
Q162 0.420 0.047 0.267 !       1.36 eA-3
Q163 0.138 0.173 0.008 !       1.36 eA-3
C164 0.081 0.950 0.427 !       1.36 eA-3
C165 0.026 0.067 0.493 !       1.35 eA-3
C166 0.966 0.549 0.377 !       1.35 eA-3
Q167 0.077 0.047 0.049 !       1.34 eA-3
Q168 0.954 0.392 0.422 !       1.34 eA-3
Q169 0.173 0.313 0.069 !       1.33 eA-3
C170 0.954 0.924 0.462 !       1.33 eA-3
Q171 0.361 0.654 0.117 !       1.33 eA-3
Q172 0.866 0.451 0.463 !       1.32 eA-3
C173 0.222 0.292 0.036 !       1.31 eA-3
C174 0.984 0.487 0.492 !       1.31 eA-3
Q175 0.832 0.482 0.494 !       1.31 eA-3
Q176 0.044 1.005 0.433 !       1.31 eA-3
Q177 0.734 0.188 0.258 !       1.30 eA-3
C178 0.980 0.912 0.461 !       1.30 eA-3
Q179 0.110 0.955 0.243 !       1.30 eA-3
Q180 0.295 0.208 0.027 !       1.30 eA-3
Q181 0.877 0.612 0.483 !       1.30 eA-3
Q182 0.465 0.310 0.071 !       1.29 eA-3
Q183 0.705 0.223 0.474 !       1.28 eA-3
Q184 0.126 0.248-0.003 !       1.28 eA-3
Q185 0.904 0.237 0.418 !       1.28 eA-3
Q186 0.296 0.190 0.088 !       1.28 eA-3
Q187 0.926 0.595 0.438 !       1.28 eA-3
Q188 0.969 0.499 0.092 !       1.28 eA-3
Q189 0.467 0.234 0.097 !       1.27 eA-3
Q190 0.609 0.029 0.484 !       1.26 eA-3
Q191 0.826 0.579 0.011 !       1.26 eA-3
C192 0.072 0.613 0.470 !       1.26 eA-3
Q193 0.983 0.678 0.446 !       1.26 eA-3
Q194 0.999 0.797 0.431 !       1.26 eA-3
Q195 0.610 0.232 0.394 !       1.26 eA-3
Q196 0.172 0.465 0.424 !       1.26 eA-3
C197 0.784 0.076 0.458 !       1.26 eA-3
Q198 0.951 0.592 0.494 !       1.25 eA-3
Q199 0.640 0.532 0.375 !       1.25 eA-3
;
_refine_diff_density_max 2.096
_refine_diff_density_min -2.762
_refine_diff_density_rms 0.219
_refine_ls_extinction_method none
_refine_ls_goodness_of_fit_ref 1.148
_refine_ls_hydrogen_treatment constr
_refine_ls_matrix_type full
_refine_ls_number_parameters 1719
_refine_ls_number_reflns 22460
_refine_ls_number_restraints 61
_refine_ls_restrained_S_all 2.708
_refine_ls_R_factor_all 0.1612
_refine_ls_R_factor_gt 0.1177
_refine_ls_shift/su_max 0.012
_refine_ls_shift/su_mean 0.004
_refine_ls_structure_factor_coef Fsqd
_refine_ls_weighting_details 'w=1/[\s^2^(Fo^2^)+(0.1112P)^2^+54.2133P] where P=(Fo^2^+2Fc^2^)/3'
_refine_ls_weighting_scheme calc
_refine_ls_wR_factor_gt 0.2695
_refine_ls_wR_factor_ref 0.3055
_reflns_Friedel_coverage 0.000
_reflns_number_gt 15451
_reflns_number_total 22460
_reflns_threshold_expression 'I > 2\s(I)'
_cod_data_source_file d0dt03312j2.cif
_cod_data_source_block dy
_cod_depositor_comments
;
The following automatic conversions were performed:

data item '_exptl_absorpt_correction_type' value 'Multi-scan' was
changed to 'multi-scan' in accordance with the
/home/data/users/saulius/crontab/automatic-downloads/rss-feeds/RSC/lib/dictionaries/cif_core.dic
dictionary named 'cif_core.dic' version 2.4.2 last updated on
2011-04-26.

Automatic conversion script
Id: cif_fix_values 7556 2019-12-06 15:28:31Z antanas 
;
_cod_original_cell_volume 6373(3)
_cod_original_formula_sum 'C96 H74 Dy3 F54 N10 O27 Cl3'
_cod_database_code 7706087
_shelx_shelxl_version_number 2014/7
_shelx_space_group_comment
;
The symmetry employed for this shelxl refinement is uniquely defined
by the following loop, which should always be used as a source of
symmetry information in preference to the above space-group names.
They are only intended as comments.
;
_olex2_refinement_description
;
1. Fixed Uiso
 At 1.2 times of:
  All C(H) groups
 At 1.5 times of:
  All C(H,H,H) groups, All O(H,H) groups
2. Rigid bond restraints
 F6, C36
 with sigma for 1-2 distances of 0.01 and sigma for 1-3 distances of 0.01
 C26
 with sigma for 1-2 distances of 0.01 and sigma for 1-3 distances of 0.01
 C26, C27
 with sigma for 1-2 distances of 0.01 and sigma for 1-3 distances of 0.01
3. Uiso/Uaniso restraints and constraints
Uanis(F7) \\sim Ueq, Uanis(F8) \\sim Ueq, Uanis(F4) \\sim Ueq: with sigma of
0.001 and sigma for terminal atoms of 0.001
Uanis(F14) \\sim Ueq, Uanis(C35) \\sim Ueq: with sigma of 0.001 and sigma for
terminal atoms of 0.001
Uanis(C35) \\sim Ueq, Uanis(F15) \\sim Ueq, Uanis(F14) \\sim Ueq, Uanis(F16)
\\sim Ueq, Uanis(F17) \\sim Ueq, Uanis(F18) \\sim Ueq: with sigma of 0.01 and
sigma for terminal atoms of 0.01
Uanis(F8) \\sim Ueq, Uanis(C35) \\sim Ueq, Uanis(C32) \\sim Ueq: with sigma of
0.001 and sigma for terminal atoms of 0.001
4.a Rotating group:
 O17(H17A,H17B)
4.b Aromatic/amide H refined with riding coordinates:
 C9(H9), C11(H11), C25(H25), C24(H24), C22(H22), C23(H23), C13(H13), C28(H28),
 C48(H48), C43(H43), C53(H53), C33(H33), C77(H77), C66(H66), C64(H64), C68(H68),
  C78(H78), C80(H80), C79(H79), C93(H93), C88(H88), C83(H83), C38(H38)
4.c Idealised Me refined as rotating group:
 C3(H3A,H3B,H3C), C5(H5A,H5B,H5C), C2(H2A,H2B,H2C), C20(H20A,H20B,H20C),
 C17(H17C,H17D,H17E), C6(H6A,H6B,H6C), C16(H16A,H16B,H16C), C19(H19A,H19B,H19C),
  C72(H72A,H72B,H72C), C74(H74A,H74B,H74C), C75(H75A,H75B,H75C), C71(H71A,H71B,
 H71C), C61(H61A,H61B,H61C), C58(H58A,H58B,H58C), C57(H57A,H57B,H57C), C60(H60A,
 H60B,H60C)
;
_platon_squeeze_void_probe_radius 1.20
_olex2_submission_special_instructions 'No special instructions were received'

loop_
_space_group_symop_operation_xyz
'x, y, z'
'-x, -y, -z'

loop_
_atom_site_label
_atom_site_type_symbol
_atom_site_fract_x
_atom_site_fract_y
_atom_site_fract_z
_atom_site_U_iso_or_equiv
_atom_site_adp_type
_atom_site_occupancy
_atom_site_site_symmetry_order
_atom_site_calc_flag
_atom_site_refinement_flags_posn
_atom_site_refinement_flags_adp
_atom_site_refinement_flags_occupancy
_atom_site_disorder_assembly
_atom_site_disorder_group
Dy2 Dy 0.73417(5) 0.20008(4) 0.38465(3) 0.0341(2) Uani 1 1 d . . . . .
Dy1 Dy 1.06206(6) 0.12704(5) 0.81802(3) 0.0422(2) Uani 1 1 d . . . . .
O11 O 0.8301(8) 0.1262(5) 0.4278(5) 0.039(3) Uani 1 1 d . . . . .
C34 C 1.1490(18) 0.1701(11) 0.9599(8) 0.061(5) Uani 1 1 d . . . . .
O16 O 0.5892(8) 0.2321(6) 0.3790(5) 0.047(3) Uani 1 1 d . . . . .
O2 O 0.9008(8) 0.0983(5) 0.8319(4) 0.036(2) Uani 1 1 d . . . . .
O10 O 1.0773(9) 0.1635(7) 0.9158(5) 0.053(3) Uani 1 1 d . . . . .
O3 O 1.0400(8) 0.2434(6) 0.8224(5) 0.047(3) Uani 1 1 d . . . . .
N5 N 0.6658(9) 0.1564(7) 0.4663(5) 0.034(3) Uani 1 1 d . . . . .
O15 O 0.7666(8) 0.3196(6) 0.3718(5) 0.044(3) Uani 1 1 d . . . . .
O12 O 0.8665(8) 0.2715(6) 0.4660(5) 0.046(3) Uani 1 1 d . . . . .
O14 O 0.6676(8) 0.1955(6) 0.2835(5) 0.050(3) Uani 1 1 d . . . . .
N3 N 1.0349(10) 0.2925(7) 0.7899(6) 0.038(3) Uani 1 1 d . . . . .
N2 N 0.8075(9) 0.0574(6) 0.8069(5) 0.033(3) Uani 1 1 d . . . . .
O17 O 0.6314(8) 0.0831(5) 0.3438(4) 0.040(3) Uani 1 1 d . . . . .
H17A H 0.5679 0.0809 0.3319 0.060 Uiso 1 1 d GR . . . .
H17B H 0.6351 0.0572 0.3705 0.060 Uiso 1 1 d GR . . . .
C21 C 0.6794(11) 0.1360(8) 0.5625(6) 0.032(3) Uani 1 1 d . . . . .
O6 O 0.9425(9) 0.0394(7) 0.7391(5) 0.051(3) Uani 1 1 d . . . . .
F19 F 0.9370(9) 0.0466(6) 0.5005(6) 0.077(4) Uani 1 1 d . . . . .
N4 N 0.9831(10) 0.3507(7) 0.7207(5) 0.039(3) Uani 1 1 d . . . . .
O1 O 0.5783(9) -0.0057(6) 0.7000(5) 0.053(3) Uani 1 1 d . . . . .
N1 N 0.6553(10) 0.0070(7) 0.7465(6) 0.043(3) Uani 1 1 d . . . . .
O8 O 1.0844(9) 0.0324(7) 0.8646(6) 0.059(3) Uani 1 1 d . . . . .
F20 F 1.0669(9) 0.0998(7) 0.4713(5) 0.076(3) Uani 1 1 d . . . . .
C9 C 0.8214(11) 0.2107(8) 0.6515(7) 0.037(4) Uani 1 1 d . . . . .
H9 H 0.8407 0.2436 0.6291 0.045 Uiso 1 1 calc R . . . .
C11 C 0.7143(12) 0.0980(8) 0.6589(7) 0.037(4) Uani 1 1 d . . . . .
H11 H 0.6640 0.0547 0.6414 0.045 Uiso 1 1 calc R . . . .
C7 C 0.9613(12) 0.2868(8) 0.7402(6) 0.036(4) Uani 1 1 d . . . . .
C14 C 0.7433(10) 0.0589(7) 0.7551(6) 0.031(3) Uani 1 1 d . . . . .
C12 C 0.7642(11) 0.1125(7) 0.7199(6) 0.030(3) Uani 1 1 d . . . . .
O13 O 0.8680(9) 0.2120(7) 0.3485(5) 0.049(3) Uani 1 1 d . . . . .
O7 O 1.1568(9) 0.0695(8) 0.7763(5) 0.058(3) Uani 1 1 d . . . . .
O9 O 1.2322(9) 0.1849(8) 0.8690(5) 0.061(4) Uani 1 1 d . . . . .
C8 C 0.8742(11) 0.2250(8) 0.7110(7) 0.034(3) Uani 1 1 d . . . . .
O4 O 0.9295(9) 0.3658(6) 0.6756(5) 0.047(3) Uani 1 1 d . . . . .
C25 C 0.5670(12) 0.1211(8) 0.4504(7) 0.038(4) Uani 1 1 d . . . . .
H25 H 0.5277 0.1168 0.4120 0.045 Uiso 1 1 calc R . . . .
O5 O 1.0711(10) 0.1686(7) 0.7333(5) 0.059(3) Uani 1 1 d . . . . .
C47 C 0.7161(15) 0.3609(9) 0.3648(7) 0.047(4) Uani 1 1 d . . . . .
C42 C 0.9250(11) 0.1434(9) 0.4518(6) 0.035(4) Uani 1 1 d . . . . .
C44 C 0.9614(14) 0.2716(9) 0.4851(7) 0.045(4) Uani 1 1 d . . . . .
C27 C 1.0452(15) 0.1359(10) 0.6793(7) 0.050(4) Uani 1 1 d . U . . .
C24 C 0.5193(12) 0.0907(9) 0.4872(7) 0.040(4) Uani 1 1 d . . . . .
H24 H 0.4501 0.0663 0.4742 0.048 Uiso 1 1 calc R . . . .
F25 F 0.3903(8) 0.2221(7) 0.3494(7) 0.098(5) Uani 1 1 d . . . . .
C18 C 0.6547(13) -0.0325(8) 0.7955(7) 0.041(4) Uani 1 1 d . . . . .
C22 C 0.7205(11) 0.1636(8) 0.5212(6) 0.032(3) Uani 1 1 d . . . . .
H22 H 0.7895 0.1882 0.5330 0.038 Uiso 1 1 calc R . . . .
C23 C 0.5776(12) 0.0980(8) 0.5435(7) 0.041(4) Uani 1 1 d . . . . .
H23 H 0.5484 0.0770 0.5693 0.050 Uiso 1 1 calc R . . . .
F29 F 0.7251(13) 0.4812(7) 0.3519(9) 0.120(6) Uani 1 1 d . . . . .
F2 F 1.0963(13) 0.1447(8) 0.5975(6) 0.104(5) Uani 1 1 d . . . . .
C39 C 1.1383(15) -0.0062(12) 0.8700(10) 0.069(6) Uani 1 1 d . . . . .
C10 C 0.7401(11) 0.1483(7) 0.6248(7) 0.036(4) Uani 1 1 d . . . . .
C15 C 0.7679(12) -0.0058(8) 0.8319(7) 0.036(4) Uani 1 1 d . . . . .
C13 C 0.8418(11) 0.1747(8) 0.7451(7) 0.035(3) Uani 1 1 d . . . . .
H13 H 0.8739 0.1845 0.7850 0.042 Uiso 1 1 calc R . . . .
C4 C 1.1060(12) 0.3689(8) 0.8133(7) 0.038(4) Uani 1 1 d . . . . .
C41 C 0.9657(14) 0.0815(10) 0.4575(10) 0.056(5) Uani 1 1 d . . . . .
F24 F 1.0225(12) 0.3565(7) 0.5683(6) 0.102(5) Uani 1 1 d . . . . .
C1 C 1.0877(11) 0.4005(9) 0.7566(7) 0.040(4) Uani 1 1 d . . . . .
C52 C 0.8772(14) 0.2224(10) 0.3009(9) 0.058(5) Uani 1 1 d . . . . .
F21 F 0.9224(10) 0.0306(7) 0.4104(6) 0.091(4) Uani 1 1 d . . . . .
C49 C 0.5621(12) 0.2843(9) 0.3740(7) 0.043(4) Uani 1 1 d . . . . .
F6 F 0.7661(11) -0.0538(8) 0.6668(6) 0.102(5) Uani 1 1 d . U . . .
C29 C 0.9289(13) 0.0298(10) 0.6864(8) 0.052(5) Uani 1 1 d . . . . .
F23 F 1.0241(11) 0.3924(7) 0.4910(6) 0.101(5) Uani 1 1 d . . . . .
C3 C 1.1546(14) 0.3913(10) 0.7216(9) 0.059(5) Uani 1 1 d . . . . .
H3A H 1.1582 0.3434 0.7189 0.088 Uiso 1 1 calc GR . . . .
H3B H 1.2213 0.4245 0.7401 0.088 Uiso 1 1 calc GR . . . .
H3C H 1.1267 0.4002 0.6833 0.088 Uiso 1 1 calc GR . . . .
C32 C 1.2850(16) 0.1883(16) 0.9225(11) 0.089(6) Uani 1 1 d . U . . .
C28 C 0.9763(14) 0.0701(11) 0.6535(8) 0.055(5) Uani 1 1 d . . . . .
H28 H 0.9615 0.0528 0.6143 0.066 Uiso 1 1 calc R . . . .
C37 C 1.2052(17) 0.0269(13) 0.7905(10) 0.071(6) Uani 1 1 d . . . . .
C5 C 1.0704(14) 0.4000(10) 0.8592(7) 0.057(5) Uani 1 1 d . . . . .
H5A H 1.0013 0.3989 0.8420 0.085 Uiso 1 1 calc GR . . . .
H5B H 1.1124 0.4485 0.8752 0.085 Uiso 1 1 calc GR . . . .
H5C H 1.0749 0.3723 0.8894 0.085 Uiso 1 1 calc GR . . . .
F27 F 0.4271(10) 0.3331(8) 0.3716(10) 0.134(7) Uani 1 1 d . . . . .
C2 C 1.0838(15) 0.4769(9) 0.7670(8) 0.055(5) Uani 1 1 d . . . . .
H2A H 1.0548 0.4897 0.7305 0.082 Uiso 1 1 calc GR . . . .
H2B H 1.1512 0.5089 0.7860 0.082 Uiso 1 1 calc GR . . . .
H2C H 1.0429 0.4800 0.7911 0.082 Uiso 1 1 calc GR . . . .
C54 C 0.7081(15) 0.2103(10) 0.2447(8) 0.058(5) Uani 1 1 d . . . . .
C20 C 0.6143(16) -0.1130(9) 0.7708(9) 0.065(6) Uani 1 1 d . . . . .
H20A H 0.5431 -0.1262 0.7496 0.098 Uiso 1 1 calc GR . . . .
H20B H 0.6250 -0.1389 0.8021 0.098 Uiso 1 1 calc GR . . . .
H20C H 0.6495 -0.1242 0.7454 0.098 Uiso 1 1 calc GR . . . .
F1 F 1.1857(12) 0.2245(10) 0.6704(6) 0.112(5) Uani 1 1 d . . . . .
C48 C 0.6189(13) 0.3511(10) 0.3666(7) 0.048(4) Uani 1 1 d . . . . .
H48 H 0.5910 0.3884 0.3630 0.058 Uiso 1 1 calc R . . . .
F28 F 0.7954(14) 0.4271(8) 0.3075(7) 0.113(6) Uani 1 1 d . . . . .
C17 C 0.8269(13) -0.0560(9) 0.8287(8) 0.051(5) Uani 1 1 d . . . . .
H17C H 0.8230 -0.0690 0.7892 0.077 Uiso 1 1 calc GR . . . .
H17D H 0.7993 -0.0982 0.8424 0.077 Uiso 1 1 calc GR . . . .
H17E H 0.8965 -0.0334 0.8523 0.077 Uiso 1 1 calc GR . . . .
F30 F 0.8600(13) 0.4628(7) 0.3957(8) 0.136(7) Uani 1 1 d . . . . .
F22 F 1.1285(10) 0.3402(8) 0.5308(9) 0.133(7) Uani 1 1 d . . . . .
C6 C 1.2139(12) 0.3649(11) 0.8405(9) 0.063(6) Uani 1 1 d . . . . .
H6A H 1.2150 0.3370 0.8705 0.094 Uiso 1 1 calc GR . . . .
H6B H 1.2601 0.4122 0.8567 0.094 Uiso 1 1 calc GR . . . .
H6C H 1.2339 0.3428 0.8112 0.094 Uiso 1 1 calc GR . . . .
F26 F 0.4651(12) 0.2737(11) 0.4363(7) 0.129(7) Uani 1 1 d . . . . .
C26 C 1.0930(16) 0.1830(14) 0.6425(9) 0.068(6) Uani 1 1 d . U . . .
F33 F 1.0163(12) 0.2785(12) 0.2704(8) 0.149(8) Uani 1 1 d . . . . .
F3 F 1.0390(12) 0.2259(9) 0.6234(7) 0.107(5) Uani 1 1 d . . . . .
C43 C 0.9923(13) 0.2113(9) 0.4789(7) 0.047(4) Uani 1 1 d . . . . .
H43 H 1.0612 0.2165 0.4934 0.056 Uiso 1 1 calc R . . . .
C50 C 0.4585(16) 0.2803(12) 0.3819(11) 0.067(6) Uani 1 1 d . . . . .
C53 C 0.8091(14) 0.2264(11) 0.2507(8) 0.059(5) Uani 1 1 d . . . . .
H53 H 0.8310 0.2400 0.2203 0.071 Uiso 1 1 calc R . . . .
C16 C 0.7883(17) 0.0225(11) 0.8970(7) 0.070(6) Uani 1 1 d . . . . .
H16A H 0.8598 0.0366 0.9176 0.105 Uiso 1 1 calc GR . . . .
H16B H 0.7534 -0.0145 0.9131 0.105 Uiso 1 1 calc GR . . . .
H16C H 0.7643 0.0630 0.9003 0.105 Uiso 1 1 calc GR . . . .
F15 F 1.1871(18) 0.1869(14) 1.0621(9) 0.180(8) Uani 1 1 d . U . . .
F11 F 1.154(3) -0.0217(12) 0.9611(8) 0.248(17) Uani 1 1 d . . . . .
C45 C 1.0364(15) 0.3408(11) 0.5174(9) 0.061(5) Uani 1 1 d . . . . .
F14 F 1.0456(14) 0.1923(12) 1.0173(7) 0.145(4) Uani 1 1 d . U . . .
C30 C 0.8466(19) -0.0391(13) 0.6523(10) 0.075(7) Uani 1 1 d . . . . .
C51 C 0.9897(17) 0.2338(16) 0.3013(10) 0.073(7) Uani 1 1 d . . . . .
F31 F 1.0555(12) 0.2581(16) 0.3517(8) 0.176(11) Uani 1 1 d . . . . .
F5 F 0.8103(15) -0.0431(11) 0.5959(7) 0.160(9) Uani 1 1 d . . . . .
C33 C 1.2525(18) 0.1824(14) 0.9688(9) 0.085(8) Uani 1 1 d . . . . .
H33 H 1.2977 0.1863 1.0056 0.102 Uiso 1 1 calc R . . . .
F10 F 1.0497(18) -0.1026(13) 0.8986(11) 0.183(11) Uani 1 1 d . . . . .
C46 C 0.7739(17) 0.4338(10) 0.3563(11) 0.065(6) Uani 1 1 d . . . . .
F32 F 0.9998(15) 0.1752(12) 0.2850(14) 0.204(13) Uani 1 1 d . . . . .
C19 C 0.5788(14) -0.0118(12) 0.8215(9) 0.067(6) Uani 1 1 d . . . . .
H19A H 0.5998 0.0391 0.8335 0.101 Uiso 1 1 calc GR . . . .
H19B H 0.5771 -0.0342 0.8544 0.101 Uiso 1 1 calc GR . . . .
H19C H 0.5125 -0.0275 0.7928 0.101 Uiso 1 1 calc GR . . . .
F12 F 1.195(2) -0.0899(16) 0.9192(13) 0.226(15) Uani 1 1 d . . . . .
C40 C 1.139(2) -0.0515(18) 0.9131(12) 0.090(9) Uani 1 1 d . . . . .
Dy3 Dy 0.27778(6) 0.50460(4) 0.21226(3) 0.0406(2) Uani 1 1 d . . . . .
O19 O 0.1964(8) 0.5829(5) 0.1654(4) 0.039(3) Uani 1 1 d . . . . .
O20 O 0.2004(8) 0.5197(5) 0.2824(4) 0.039(3) Uani 1 1 d . . . . .
N8 N 0.2251(10) 0.5445(7) 0.3372(5) 0.041(3) Uani 1 1 d . . . . .
N6 N 0.2740(10) 0.7605(7) 0.1548(5) 0.039(3) Uani 1 1 d . . . . .
O18 O 0.3128(9) 0.8266(6) 0.1754(5) 0.046(3) Uani 1 1 d . . . . .
O24 O 0.2436(9) 0.4591(6) 0.1147(5) 0.047(3) Uani 1 1 d . . . . .
N7 N 0.2199(9) 0.6462(7) 0.1513(5) 0.037(3) Uani 1 1 d . . . . .
O26 O 0.0987(8) 0.4453(6) 0.1714(4) 0.043(3) Uani 1 1 d . . . . .
C62 C 0.2777(12) 0.6114(9) 0.3657(7) 0.041(4) Uani 1 1 d . . . . .
O27 O 0.2504(10) 0.3882(7) 0.2251(5) 0.057(3) Uani 1 1 d . . . . .
O25 O 0.4184(9) 0.4680(7) 0.2042(5) 0.055(3) Uani 1 1 d . . . . .
O22 O 0.4016(8) 0.6056(7) 0.2082(6) 0.054(3) Uani 1 1 d . . . . .
O21 O 0.3311(11) 0.6728(7) 0.4599(5) 0.069(4) Uani 1 1 d . . . . .
C65 C 0.4487(12) 0.7771(8) 0.3411(7) 0.037(4) Uani 1 1 d . . . . .
C63 C 0.3184(11) 0.6690(7) 0.3376(7) 0.032(3) Uani 1 1 d . . . . .
N9 N 0.2884(12) 0.6149(8) 0.4214(6) 0.050(4) Uani 1 1 d . . . . .
N10 N 0.6322(11) 0.9624(7) 0.3882(6) 0.048(4) Uani 1 1 d . . . . .
C67 C 0.3114(11) 0.7166(8) 0.2505(7) 0.036(4) Uani 1 1 d . . . . .
F52 F 0.5442(11) 0.5114(8) 0.3925(5) 0.096(4) Uani 1 1 d . . . . .
C77 C 0.5541(12) 0.9031(8) 0.3567(7) 0.038(4) Uani 1 1 d . . . . .
H77 H 0.5073 0.9070 0.3229 0.046 Uiso 1 1 calc R . . . .
C66 C 0.4011(12) 0.7729(8) 0.2806(7) 0.040(4) Uani 1 1 d . . . . .
H66 H 0.4288 0.8069 0.2613 0.048 Uiso 1 1 calc R . . . .
F50 F 0.5048(10) 0.7330(6) 0.1889(6) 0.080(4) Uani 1 1 d . . . . .
O23 O 0.4060(10) 0.5402(6) 0.3043(5) 0.052(3) Uani 1 1 d . . . . .
C76 C 0.5425(12) 0.8375(8) 0.3735(7) 0.037(4) Uani 1 1 d . . . . .
C64 C 0.4052(12) 0.7246(9) 0.3670(7) 0.042(4) Uani 1 1 d . . . . .
H64 H 0.4360 0.7268 0.4063 0.050 Uiso 1 1 calc R . . . .
C68 C 0.2689(12) 0.6671(8) 0.2787(7) 0.038(4) Uani 1 1 d . . . . .
H68 H 0.2072 0.6321 0.2588 0.046 Uiso 1 1 calc R . . . .
C70 C 0.2038(13) 0.6514(9) 0.0878(7) 0.042(4) Uani 1 1 d . . . . .
C78 C 0.6121(12) 0.8304(8) 0.4221(8) 0.044(4) Uani 1 1 d . . . . .
H78 H 0.6048 0.7864 0.4337 0.053 Uiso 1 1 calc R . . . .
F39 F 0.2195(12) 0.2601(8) 0.2672(7) 0.099(5) Uani 1 1 d . . . . .
C69 C 0.2670(10) 0.7078(8) 0.1862(7) 0.035(4) Uani 1 1 d . . . . .
C72 C 0.1001(12) 0.5994(8) 0.0508(7) 0.041(4) Uani 1 1 d . . . . .
H72A H 0.0961 0.5523 0.0587 0.062 Uiso 1 1 calc GR . . . .
H72B H 0.0915 0.5993 0.0105 0.062 Uiso 1 1 calc GR . . . .
H72C H 0.0478 0.6142 0.0602 0.062 Uiso 1 1 calc GR . . . .
C87 C 0.1773(15) 0.3305(9) 0.1983(8) 0.053(5) Uani 1 1 d . . . . .
C74 C 0.1125(12) 0.7481(9) 0.0826(8) 0.048(4) Uani 1 1 d . . . . .
H74A H 0.0788 0.7240 0.1070 0.072 Uiso 1 1 calc GR . . . .
H74B H 0.0710 0.7307 0.0427 0.072 Uiso 1 1 calc GR . . . .
H74C H 0.1239 0.7986 0.0921 0.072 Uiso 1 1 calc GR . . . .
C84 C 0.4965(13) 0.5796(10) 0.3223(7) 0.051(5) Uani 1 1 d . . . . .
F43 F 0.2495(15) 0.3577(10) -0.0071(6) 0.133(7) Uani 1 1 d . . . . .
C80 C 0.6982(14) 0.9555(10) 0.4363(9) 0.061(5) Uani 1 1 d . . . . .
H80 H 0.7491 0.9963 0.4592 0.073 Uiso 1 1 calc R . . . .
C79 C 0.6950(13) 0.8903(10) 0.4543(8) 0.053(5) Uani 1 1 d . . . . .
H79 H 0.7456 0.8866 0.4864 0.064 Uiso 1 1 calc R . . . .
F53 F 0.6533(10) 0.6076(10) 0.3984(7) 0.122(6) Uani 1 1 d . . . . .
F41 F -0.0886(9) 0.4189(8) 0.0990(5) 0.086(4) Uani 1 1 d . . . . .
C94 C 0.4291(15) 0.4301(10) 0.1663(10) 0.064(6) Uani 1 1 d . . . . .
C75 C 0.2738(15) 0.7713(11) 0.0554(8) 0.061(5) Uani 1 1 d . . . . .
H75A H 0.2859 0.8218 0.0643 0.092 Uiso 1 1 calc GR . . . .
H75B H 0.2347 0.7538 0.0151 0.092 Uiso 1 1 calc GR . . . .
H75C H 0.3374 0.7616 0.0634 0.092 Uiso 1 1 calc GR . . . .
C73 C 0.2154(12) 0.7338(9) 0.0926(7) 0.040(4) Uani 1 1 d . . . . .
F40 F -0.1053(11) 0.3079(7) 0.0849(7) 0.118(6) Uani 1 1 d . . . . .
C82 C 0.4945(14) 0.6347(11) 0.2387(9) 0.055(5) Uani 1 1 d . . . . .
C71 C 0.2901(13) 0.6318(10) 0.0731(8) 0.050(4) Uani 1 1 d . . . . .
H71A H 0.3541 0.6629 0.0991 0.075 Uiso 1 1 calc GR . . . .
H71B H 0.2852 0.6369 0.0339 0.075 Uiso 1 1 calc GR . . . .
H71C H 0.2852 0.5832 0.0770 0.075 Uiso 1 1 calc GR . . . .
C56 C 0.2010(13) 0.4945(8) 0.3779(7) 0.044(4) Uani 1 1 d . . . . .
F48 F 0.5471(16) 0.3888(13) 0.2301(8) 0.156(9) Uani 1 1 d . . . . .
C89 C 0.0488(14) 0.3810(9) 0.1544(8) 0.054(5) Uani 1 1 d . . . . .
F46 F 0.5458(14) 0.3744(12) 0.1448(8) 0.145(8) Uani 1 1 d . . . . .
C91 C 0.223(2) 0.4018(13) 0.0232(9) 0.079(7) Uani 1 1 d . . . . .
F49 F 0.5561(14) 0.6475(10) 0.1585(8) 0.123(6) Uani 1 1 d . . . . .
F51 F 0.6474(11) 0.7181(11) 0.2378(8) 0.148(9) Uani 1 1 d . . . . .
C92 C 0.2804(14) 0.4250(10) 0.0869(8) 0.056(5) Uani 1 1 d . . . . .
C93 C 0.3676(16) 0.4050(11) 0.1072(9) 0.069(6) Uani 1 1 d . . . . .
H93 H 0.3851 0.3759 0.0826 0.083 Uiso 1 1 calc R . . . .
F54 F 0.5198(13) 0.6058(9) 0.4220(5) 0.114(6) Uani 1 1 d . . . . .
F38 F 0.1352(14) 0.2041(8) 0.1822(8) 0.126(6) Uani 1 1 d . . . . .
F37 F 0.2885(14) 0.2625(8) 0.2007(9) 0.130(6) Uani 1 1 d . . . . .
C85 C 0.5560(18) 0.5785(12) 0.3849(8) 0.064(6) Uani 1 1 d . . . . .
F44 F 0.2191(17) 0.4552(9) -0.0015(6) 0.144(8) Uani 1 1 d . . . . .
C81 C 0.5527(19) 0.6838(16) 0.2075(11) 0.092(8) Uani 1 1 d . . . . .
F42 F -0.1127(11) 0.3593(9) 0.1642(7) 0.109(5) Uani 1 1 d . . . . .
C59 C 0.2385(16) 0.5470(10) 0.4368(7) 0.056(5) Uani 1 1 d . . . . .
C86 C 0.2065(18) 0.2641(12) 0.2130(13) 0.074(7) Uani 1 1 d . . . . .
C90 C -0.0661(14) 0.3644(10) 0.1240(8) 0.056(5) Uani 1 1 d . . . . .
F45 F 0.1242(14) 0.3666(12) 0.0149(7) 0.146(8) Uani 1 1 d . . . . .
C95 C 0.538(2) 0.4199(16) 0.1821(11) 0.084(8) Uani 1 1 d . . . . .
C61 C 0.1548(19) 0.5638(12) 0.4552(12) 0.095(9) Uani 1 1 d . . . . .
H61A H 0.1811 0.6097 0.4801 0.142 Uiso 1 1 calc GR . . . .
H61B H 0.1292 0.5280 0.4755 0.142 Uiso 1 1 calc GR . . . .
H61C H 0.1009 0.5641 0.4214 0.142 Uiso 1 1 calc GR . . . .
C88 C 0.0816(17) 0.3210(10) 0.1626(9) 0.061(5) Uani 1 1 d . . . . .
H88 H 0.0386 0.2754 0.1440 0.074 Uiso 1 1 calc R . . . .
C58 C 0.0859(16) 0.4559(12) 0.3540(8) 0.070(6) Uani 1 1 d . . . . .
H58A H 0.0501 0.4901 0.3548 0.105 Uiso 1 1 calc GR . . . .
H58B H 0.0683 0.4217 0.3775 0.105 Uiso 1 1 calc GR . . . .
H58C H 0.0677 0.4316 0.3148 0.105 Uiso 1 1 calc GR . . . .
C83 C 0.5447(14) 0.6237(12) 0.2929(9) 0.065(6) Uani 1 1 d . . . . .
H83 H 0.6139 0.6473 0.3098 0.079 Uiso 1 1 calc R . . . .
F9 F 1.3290(18) -0.0160(18) 0.7723(9) 0.227(15) Uani 1 1 d . . . . .
C38 C 1.2030(15) -0.0128(13) 0.8380(9) 0.073(6) Uani 1 1 d . . . . .
H38 H 1.2439 -0.0421 0.8470 0.087 Uiso 1 1 calc R . . . .
C36 C 1.2686(18) 0.015(2) 0.7537(10) 0.104(11) Uani 1 1 d . U . . .
F35 F 0.6744(11) 0.2511(12) 0.1554(7) 0.164(10) Uani 1 1 d . . . . .
F36 F 0.5534(13) 0.2274(12) 0.1888(7) 0.136(7) Uani 1 1 d . . . . .
F34 F 0.5934(17) 0.1436(11) 0.1547(7) 0.152(9) Uani 1 1 d . . . . .
F47 F 0.6085(12) 0.4762(11) 0.1952(12) 0.179(11) Uani 1 1 d . . . . .
C57 C 0.2562(18) 0.4380(11) 0.3751(9) 0.073(6) Uani 1 1 d . . . . .
H57A H 0.2185 0.4021 0.3408 0.110 Uiso 1 1 calc GR . . . .
H57B H 0.2617 0.4162 0.4087 0.110 Uiso 1 1 calc GR . . . .
H57C H 0.3228 0.4606 0.3739 0.110 Uiso 1 1 calc GR . . . .
C55 C 0.6314(19) 0.2106(16) 0.1842(10) 0.085(8) Uani 1 1 d . . . . .
C60 C 0.312(2) 0.5287(12) 0.4858(9) 0.107(10) Uani 1 1 d . . . . .
H60A H 0.3760 0.5369 0.4791 0.161 Uiso 1 1 calc GR . . . .
H60B H 0.2861 0.4794 0.4879 0.161 Uiso 1 1 calc GR . . . .
H60C H 0.3219 0.5582 0.5216 0.161 Uiso 1 1 calc GR . . . .
F16 F 1.4489(16) 0.1921(13) 0.9819(10) 0.180(8) Uani 1 1 d . U . . .
F18 F 1.4213(15) 0.1746(12) 0.8920(10) 0.157(7) Uani 1 1 d . U . . .
F17 F 1.4363(18) 0.2700(15) 0.9325(11) 0.189(9) Uani 1 1 d . U . . .
C35 C 1.111(2) 0.1682(15) 1.0155(10) 0.081(6) Uani 1 1 d . U . . .
F4 F 0.8803(15) -0.0922(9) 0.6532(10) 0.141(6) Uani 1 1 d . U . . .
F7 F 1.208(2) -0.0358(15) 0.7078(12) 0.195(9) Uani 1 1 d . U . . .
F8 F 1.289(2) 0.0559(15) 0.7266(14) 0.232(6) Uani 1 1 d . U . . .
F13 F 1.0841(7) 0.1003(5) 1.0205(4) 0.093(2) Uani 1 1 d . . . . .
C31 C 1.4001(15) 0.2078(11) 0.9326(9) 0.076(4) Uani 1 1 d . . . . .

loop_
_atom_site_aniso_label
_atom_site_aniso_U_11
_atom_site_aniso_U_22
_atom_site_aniso_U_33
_atom_site_aniso_U_23
_atom_site_aniso_U_13
_atom_site_aniso_U_12
Dy2 0.0293(4) 0.0336(4) 0.0370(4) 0.0116(3) 0.0087(3) 0.0068(3)
Dy1 0.0369(4) 0.0549(5) 0.0346(4) 0.0087(4) 0.0111(3) 0.0144(4)
O11 0.029(6) 0.025(5) 0.066(8) 0.018(5) 0.012(5) 0.013(4)
C34 0.081(15) 0.066(13) 0.041(11) 0.014(10) 0.027(11) 0.020(11)
O16 0.044(7) 0.041(7) 0.068(8) 0.022(6) 0.031(6) 0.013(5)
O2 0.032(6) 0.040(6) 0.038(6) 0.014(5) 0.010(5) 0.014(5)
O10 0.054(8) 0.068(9) 0.033(7) -0.004(6) 0.007(6) 0.023(7)
O3 0.042(7) 0.057(7) 0.045(7) 0.019(6) 0.021(6) 0.008(6)
N5 0.026(6) 0.036(7) 0.037(7) 0.007(6) 0.009(6) 0.006(5)
O15 0.041(6) 0.037(6) 0.047(7) 0.021(5) 0.009(5) 0.006(5)
O12 0.039(7) 0.038(6) 0.053(7) -0.006(5) 0.017(6) 0.004(5)
O14 0.038(6) 0.056(8) 0.050(7) 0.016(6) 0.014(6) 0.006(6)
N3 0.040(8) 0.035(7) 0.039(8) 0.012(6) 0.021(6) 0.001(6)
N2 0.033(7) 0.030(7) 0.040(8) 0.012(6) 0.018(6) 0.009(6)
O17 0.042(6) 0.036(6) 0.036(6) 0.006(5) 0.012(5) 0.004(5)
C21 0.039(8) 0.028(8) 0.019(7) -0.007(6) 0.006(6) 0.002(6)
O6 0.045(7) 0.065(8) 0.032(7) -0.001(6) 0.003(5) 0.014(6)
F19 0.060(7) 0.063(8) 0.096(9) 0.033(7) 0.006(7) 0.016(6)
N4 0.049(8) 0.036(7) 0.031(7) 0.010(6) 0.017(6) 0.006(6)
O1 0.044(7) 0.054(7) 0.047(7) 0.015(6) 0.006(6) 0.003(6)
N1 0.041(8) 0.045(8) 0.034(8) 0.001(6) 0.012(7) 0.001(6)
O8 0.041(7) 0.069(9) 0.063(8) 0.009(7) 0.012(6) 0.017(7)
F20 0.051(7) 0.094(9) 0.094(9) 0.022(7) 0.016(6) 0.044(7)
C9 0.034(8) 0.040(9) 0.042(9) 0.018(8) 0.012(7) 0.013(7)
C11 0.036(9) 0.035(8) 0.037(9) 0.009(7) 0.008(7) 0.010(7)
C7 0.040(9) 0.040(9) 0.027(8) 0.009(7) 0.011(7) 0.011(7)
C14 0.025(7) 0.022(7) 0.042(9) 0.011(6) 0.006(6) 0.005(6)
C12 0.036(8) 0.029(8) 0.041(9) 0.023(7) 0.019(7) 0.024(7)
O13 0.050(7) 0.062(8) 0.036(6) 0.018(6) 0.011(6) 0.018(6)
O7 0.052(8) 0.087(10) 0.055(8) 0.021(7) 0.030(6) 0.038(7)
O9 0.050(8) 0.095(10) 0.032(7) 0.016(7) 0.009(6) 0.018(7)
C8 0.033(8) 0.026(8) 0.039(9) 0.001(7) 0.009(7) 0.008(6)
O4 0.048(7) 0.044(7) 0.039(7) 0.016(5) 0.003(6) 0.011(6)
C25 0.045(9) 0.031(8) 0.045(9) 0.012(7) 0.021(8) 0.015(7)
O5 0.078(9) 0.071(9) 0.039(7) 0.015(6) 0.013(6) 0.049(8)
C47 0.068(12) 0.030(9) 0.045(10) 0.015(8) 0.017(9) 0.016(9)
C42 0.027(8) 0.051(10) 0.024(7) 0.004(7) 0.017(6) -0.001(7)
C44 0.051(11) 0.038(9) 0.033(9) 0.002(8) 0.004(8) 0.007(8)
C27 0.059(12) 0.052(11) 0.041(10) 0.006(8) 0.016(9) 0.023(9)
C24 0.029(8) 0.049(10) 0.044(10) 0.008(8) 0.017(7) 0.008(7)
F25 0.032(6) 0.081(9) 0.156(14) -0.018(9) 0.012(8) 0.010(6)
C18 0.050(10) 0.034(9) 0.049(10) 0.025(8) 0.021(8) 0.015(8)
C22 0.036(8) 0.036(8) 0.025(8) 0.006(6) 0.010(6) 0.013(7)
C23 0.044(10) 0.037(9) 0.032(9) 0.000(7) 0.008(7) 0.003(7)
F29 0.128(13) 0.050(8) 0.212(19) 0.054(10) 0.088(14) 0.031(9)
F2 0.155(15) 0.101(11) 0.068(9) 0.003(8) 0.068(10) 0.028(10)
C39 0.041(11) 0.067(14) 0.089(16) 0.023(12) 0.003(11) 0.015(10)
C10 0.030(8) 0.021(7) 0.049(10) 0.000(7) 0.010(7) 0.000(6)
C15 0.042(9) 0.036(8) 0.039(9) 0.021(7) 0.021(7) 0.012(7)
C13 0.027(8) 0.034(8) 0.038(9) 0.006(7) 0.011(7) 0.001(6)
C4 0.032(8) 0.037(9) 0.032(9) 0.002(7) 0.001(7) 0.005(7)
C41 0.048(11) 0.040(10) 0.094(15) 0.012(11) 0.030(11) 0.029(9)
F24 0.127(13) 0.065(9) 0.084(10) -0.008(7) 0.019(9) 0.009(8)
C1 0.025(8) 0.046(9) 0.034(9) 0.004(7) -0.002(7) -0.001(7)
C52 0.052(11) 0.055(12) 0.062(13) 0.020(10) 0.011(10) 0.013(9)
F21 0.082(9) 0.077(9) 0.107(10) -0.019(8) 0.005(8) 0.054(8)
C49 0.036(9) 0.041(10) 0.052(10) 0.001(8) 0.013(8) 0.019(8)
F6 0.087(10) 0.095(10) 0.096(11) -0.035(8) 0.042(9) -0.012(8)
C29 0.036(9) 0.070(12) 0.042(11) -0.017(9) -0.005(8) 0.034(9)
F23 0.112(11) 0.064(8) 0.077(9) 0.008(7) 0.008(8) -0.029(8)
C3 0.054(12) 0.049(11) 0.070(13) 0.012(10) 0.031(11) -0.001(9)
C32 0.040(6) 0.128(6) 0.090(6) 0.0309(15) 0.026(2) 0.006(2)
C28 0.056(12) 0.081(14) 0.035(10) 0.010(10) 0.023(9) 0.023(11)
C37 0.061(13) 0.082(15) 0.072(15) 0.000(12) 0.019(11) 0.036(12)
C5 0.055(12) 0.066(13) 0.040(10) -0.007(9) 0.011(9) 0.014(10)
F27 0.060(9) 0.097(11) 0.28(2) 0.053(14) 0.080(12) 0.047(9)
C2 0.060(12) 0.040(10) 0.051(11) -0.005(9) 0.020(9) -0.002(9)
C54 0.063(12) 0.061(12) 0.049(11) 0.034(10) 0.023(10) 0.004(10)
C20 0.083(15) 0.023(9) 0.075(14) 0.006(9) 0.016(12) 0.006(9)
F1 0.083(11) 0.168(16) 0.073(9) 0.034(10) 0.025(8) 0.015(10)
C48 0.050(11) 0.050(11) 0.049(11) 0.006(9) 0.016(9) 0.024(9)
F28 0.174(16) 0.086(10) 0.133(13) 0.060(10) 0.109(13) 0.051(11)
C17 0.037(10) 0.047(10) 0.076(13) 0.029(10) 0.010(9) 0.025(8)
F30 0.113(13) 0.056(8) 0.168(16) 0.048(10) -0.004(12) -0.038(8)
F22 0.036(7) 0.081(10) 0.23(2) -0.017(11) 0.004(10) -0.006(7)
C6 0.020(8) 0.078(14) 0.071(14) 0.014(11) 0.004(9) -0.004(9)
F26 0.084(11) 0.22(2) 0.086(11) 0.020(12) 0.045(9) 0.044(12)
C26 0.054(13) 0.111(19) 0.046(12) 0.019(11) 0.022(10) 0.031(13)
F33 0.089(12) 0.26(2) 0.165(16) 0.140(17) 0.091(12) 0.067(13)
F3 0.117(13) 0.125(13) 0.118(12) 0.071(11) 0.053(10) 0.072(11)
C43 0.043(10) 0.043(10) 0.051(11) 0.011(8) 0.012(8) 0.013(8)
C50 0.053(12) 0.062(13) 0.090(18) 0.023(13) 0.014(12) 0.032(11)
C53 0.053(12) 0.088(15) 0.043(10) 0.037(10) 0.025(9) 0.014(11)
C16 0.092(16) 0.069(14) 0.038(10) 0.022(10) 0.036(11) -0.010(12)
F15 0.165(11) 0.227(13) 0.143(10) 0.022(8) 0.068(9) 0.040(9)
F11 0.51(5) 0.140(19) 0.058(12) 0.054(13) 0.052(19) 0.08(3)
C45 0.050(12) 0.060(13) 0.061(13) 0.019(11) 0.007(10) 0.009(10)
F14 0.144(5) 0.254(5) 0.111(5) 0.0605(13) 0.0555(18) 0.1592(18)
C30 0.079(17) 0.082(16) 0.061(14) -0.014(12) 0.029(13) 0.025(13)
C51 0.060(14) 0.12(2) 0.054(13) 0.038(14) 0.038(12) 0.032(14)
F31 0.053(9) 0.37(4) 0.104(14) 0.063(18) 0.042(10) 0.035(14)
F5 0.162(18) 0.168(18) 0.059(10) -0.032(10) 0.022(10) -0.060(14)
C33 0.061(15) 0.12(2) 0.054(13) 0.038(14) 0.008(11) 0.008(14)
F10 0.136(18) 0.17(2) 0.22(3) 0.14(2) 0.037(17) 0.001(16)
C46 0.064(14) 0.030(10) 0.093(17) 0.007(10) 0.026(13) 0.002(10)
F32 0.112(16) 0.126(17) 0.40(4) 0.00(2) 0.13(2) 0.060(14)
C19 0.047(11) 0.091(15) 0.093(16) 0.062(13) 0.042(11) 0.032(11)
F12 0.26(3) 0.29(3) 0.30(3) 0.24(3) 0.17(3) 0.21(3)
C40 0.11(2) 0.13(2) 0.060(16) 0.052(17) 0.031(16) 0.07(2)
Dy3 0.0390(4) 0.0360(4) 0.0380(5) 0.0015(3) 0.0016(3) 0.0117(3)
O19 0.048(7) 0.025(5) 0.036(6) 0.007(5) 0.005(5) 0.008(5)
O20 0.041(6) 0.028(6) 0.035(6) -0.004(5) 0.003(5) 0.004(5)
N8 0.043(8) 0.039(8) 0.022(7) -0.001(6) -0.002(6) -0.001(6)
N6 0.042(8) 0.041(8) 0.029(7) 0.010(6) 0.007(6) 0.006(6)
O18 0.045(7) 0.032(6) 0.051(7) 0.003(5) 0.005(6) 0.008(5)
O24 0.050(7) 0.051(7) 0.035(6) 0.004(5) 0.005(6) 0.019(6)
N7 0.032(7) 0.034(7) 0.034(7) 0.002(6) 0.002(6) 0.004(6)
O26 0.041(6) 0.041(6) 0.028(6) -0.007(5) 0.003(5) -0.003(5)
C62 0.027(8) 0.051(10) 0.035(9) 0.002(8) 0.010(7) -0.003(7)
O27 0.059(8) 0.049(8) 0.049(7) -0.004(6) -0.002(6) 0.019(6)
O25 0.042(7) 0.063(8) 0.051(8) -0.006(7) -0.003(6) 0.027(6)
O22 0.032(6) 0.058(8) 0.082(9) 0.024(7) 0.019(6) 0.026(6)
O21 0.092(11) 0.048(8) 0.049(8) -0.004(6) 0.025(8) -0.006(7)
C65 0.045(9) 0.035(8) 0.040(9) 0.011(7) 0.017(8) 0.018(7)
C63 0.040(8) 0.021(7) 0.047(9) 0.017(7) 0.025(7) 0.014(6)
N9 0.068(10) 0.040(8) 0.037(8) 0.001(7) 0.015(7) 0.014(8)
N10 0.057(10) 0.034(8) 0.048(9) 0.004(7) 0.024(8) 0.000(7)
C67 0.025(8) 0.036(8) 0.038(9) 0.010(7) 0.005(7) 0.003(7)
F52 0.087(10) 0.107(11) 0.072(8) 0.017(8) -0.017(7) 0.045(9)
C77 0.037(9) 0.032(8) 0.038(9) 0.010(7) 0.007(7) 0.001(7)
C66 0.042(9) 0.037(9) 0.052(10) 0.006(8) 0.029(8) 0.016(7)
F50 0.071(8) 0.063(8) 0.116(11) 0.025(7) 0.049(8) 0.015(7)
O23 0.070(9) 0.047(7) 0.031(6) -0.010(5) 0.007(6) 0.020(6)
C76 0.037(9) 0.026(8) 0.041(9) 0.004(7) 0.006(7) 0.005(7)
C64 0.043(9) 0.043(9) 0.038(9) 0.006(8) 0.012(8) 0.012(8)
C68 0.037(9) 0.030(8) 0.042(10) 0.004(7) 0.007(7) 0.010(7)
C70 0.053(11) 0.040(9) 0.030(8) 0.013(7) 0.013(8) 0.008(8)
C78 0.042(9) 0.026(8) 0.063(12) 0.018(8) 0.014(8) 0.009(7)
F39 0.115(12) 0.093(11) 0.098(11) 0.049(9) 0.026(9) 0.045(9)
C69 0.016(7) 0.044(9) 0.036(9) 0.004(7) -0.001(6) 0.010(6)
C72 0.043(10) 0.036(9) 0.035(9) 0.009(7) 0.000(7) 0.012(8)
C87 0.066(13) 0.028(9) 0.059(12) 0.004(8) 0.011(10) 0.015(9)
C74 0.027(8) 0.049(10) 0.051(11) 0.004(8) -0.003(8) 0.006(7)
C84 0.038(10) 0.048(10) 0.042(10) -0.014(8) -0.018(8) 0.017(9)
F43 0.186(18) 0.146(15) 0.066(9) -0.025(9) 0.009(10) 0.101(14)
C80 0.051(11) 0.049(11) 0.059(12) 0.011(10) 0.003(10) -0.005(9)
C79 0.038(10) 0.054(11) 0.046(11) 0.004(9) -0.004(8) -0.001(8)
F53 0.051(8) 0.164(16) 0.108(12) 0.035(11) -0.012(8) 0.004(9)
F41 0.060(8) 0.103(10) 0.079(9) 0.026(8) 0.000(7) 0.022(7)
C94 0.055(12) 0.038(10) 0.089(16) 0.005(10) 0.011(11) 0.018(9)
C75 0.053(12) 0.068(13) 0.053(12) -0.006(10) 0.006(9) 0.019(10)
C73 0.042(9) 0.043(9) 0.031(8) 0.014(7) 0.008(7) 0.010(7)
F40 0.084(10) 0.071(9) 0.134(13) -0.029(9) -0.026(9) 0.003(8)
C82 0.039(10) 0.060(12) 0.072(13) 0.011(10) 0.017(10) 0.025(9)
C71 0.046(11) 0.056(11) 0.055(11) 0.014(9) 0.025(9) 0.017(9)
C56 0.049(10) 0.035(9) 0.044(10) 0.022(8) 0.018(8) -0.004(7)
F48 0.159(18) 0.26(3) 0.125(14) 0.081(16) 0.059(13) 0.151(19)
C89 0.049(11) 0.037(10) 0.042(11) -0.017(8) -0.008(9) -0.009(8)
F46 0.124(15) 0.20(2) 0.124(14) -0.018(13) 0.016(11) 0.112(15)
C91 0.104(19) 0.067(14) 0.039(12) -0.019(11) -0.020(12) 0.041(14)
F49 0.130(15) 0.160(16) 0.123(14) 0.039(12) 0.075(12) 0.076(13)
F51 0.046(9) 0.20(2) 0.142(15) 0.072(15) 0.008(9) -0.035(10)
C92 0.047(11) 0.053(12) 0.059(12) 0.003(10) 0.007(9) 0.017(9)
C93 0.065(14) 0.068(14) 0.059(13) -0.022(11) 0.007(11) 0.021(12)
F54 0.151(15) 0.143(14) 0.053(8) -0.011(8) 0.000(9) 0.101(13)
F38 0.133(14) 0.056(9) 0.168(16) 0.014(10) 0.020(12) 0.030(9)
F37 0.121(14) 0.090(11) 0.22(2) 0.056(12) 0.086(14) 0.056(10)
C85 0.076(16) 0.054(13) 0.041(11) 0.003(10) -0.002(10) 0.010(12)
F44 0.24(2) 0.102(12) 0.053(9) 0.006(9) -0.015(11) 0.060(14)
C81 0.060(16) 0.13(2) 0.070(16) 0.011(16) 0.004(13) 0.021(15)
F42 0.074(10) 0.138(14) 0.110(12) 0.031(10) 0.043(9) 0.010(9)
C59 0.086(14) 0.046(10) 0.032(9) 0.013(8) 0.028(10) 0.003(10)
C86 0.065(15) 0.049(13) 0.11(2) 0.018(13) 0.034(15) 0.016(11)
C90 0.051(11) 0.044(11) 0.045(11) -0.001(9) -0.001(9) -0.007(9)
F45 0.081(12) 0.19(2) 0.101(13) -0.023(12) -0.022(10) 0.011(12)
C95 0.080(19) 0.10(2) 0.064(16) -0.013(15) 0.011(14) 0.048(17)
C61 0.094(18) 0.054(14) 0.14(2) -0.004(14) 0.074(18) -0.010(13)
C88 0.074(15) 0.035(10) 0.072(14) -0.007(10) 0.034(12) 0.008(10)
C58 0.072(14) 0.081(15) 0.047(12) 0.028(11) 0.012(10) 0.010(12)
C83 0.033(10) 0.079(15) 0.076(15) 0.018(12) 0.001(10) 0.020(10)
F9 0.20(2) 0.49(5) 0.146(17) 0.14(2) 0.107(16) 0.28(3)
C38 0.045(12) 0.111(19) 0.069(14) 0.025(13) 0.018(11) 0.034(12)
C36 0.052(13) 0.24(4) 0.062(15) 0.054(19) 0.039(12) 0.077(19)
F35 0.059(9) 0.28(2) 0.112(12) 0.139(15) 0.000(9) -0.022(12)
F36 0.088(12) 0.21(2) 0.109(13) 0.107(14) 0.012(10) 0.045(13)
F34 0.18(2) 0.117(14) 0.074(11) 0.007(10) -0.030(11) -0.008(14)
F47 0.045(9) 0.121(15) 0.32(3) -0.001(18) 0.024(14) 0.007(10)
C57 0.108(18) 0.054(12) 0.064(13) 0.027(11) 0.018(13) 0.043(13)
C55 0.072(16) 0.13(2) 0.051(14) 0.071(16) 0.008(12) 0.014(15)
C60 0.16(3) 0.057(14) 0.056(14) -0.004(12) -0.020(16) 0.023(16)
F16 0.141(10) 0.215(12) 0.181(11) 0.051(9) 0.051(8) 0.048(8)
F18 0.136(10) 0.182(11) 0.162(11) 0.030(9) 0.056(8) 0.055(8)
F17 0.168(12) 0.187(12) 0.196(12) 0.045(9) 0.052(9) 0.038(9)
C35 0.082(7) 0.094(7) 0.068(6) 0.0156(16) 0.027(2) 0.025(2)
F4 0.140(6) 0.081(6) 0.200(6) 0.0120(14) 0.047(2) 0.045(2)
F7 0.195(9) 0.196(9) 0.195(9) 0.036(2) 0.065(3) 0.061(3)
F8 0.294(6) 0.234(6) 0.326(6) 0.1071(15) 0.290(2) 0.108(2)
F13 0.103(6) 0.096(6) 0.097(6) 0.028(5) 0.051(5) 0.033(5)
C31 0.067(11) 0.091(11) 0.064(11) 0.018(9) 0.011(9) 0.023(9)

loop_
_atom_type_symbol
_atom_type_description
_atom_type_scat_dispersion_real
_atom_type_scat_dispersion_imag
_atom_type_scat_source
C C 0.0033 0.0016 'International Tables Vol C Tables 4.2.6.8 and 6.1.1.4'
H H 0.0000 0.0000 'International Tables Vol C Tables 4.2.6.8 and 6.1.1.4'
Dy Dy -0.1892 4.4098 'International Tables Vol C Tables 4.2.6.8 and 6.1.1.4'
F F 0.0171 0.0103 'International Tables Vol C Tables 4.2.6.8 and 6.1.1.4'
N N 0.0061 0.0033 'International Tables Vol C Tables 4.2.6.8 and 6.1.1.4'
O O 0.0106 0.0060 'International Tables Vol C Tables 4.2.6.8 and 6.1.1.4'

loop_
_geom_angle_atom_site_label_1
_geom_angle_atom_site_label_2
_geom_angle_atom_site_label_3
_geom_angle
_geom_angle_site_symmetry_1
_geom_angle_site_symmetry_3
_geom_angle_publ_flag
O11 Dy2 N5 73.3(4) . . ?
O16 Dy2 O11 143.0(4) . . ?
O16 Dy2 N5 70.6(4) . . ?
O16 Dy2 O15 72.1(4) . . ?
O16 Dy2 O12 108.8(4) . . ?
O16 Dy2 O14 79.4(4) . . ?
O16 Dy2 O17 88.8(4) . . ?
O16 Dy2 O13 144.8(4) . . ?
O15 Dy2 O11 137.2(4) . . ?
O15 Dy2 N5 122.0(4) . . ?
O15 Dy2 O14 74.0(4) . . ?
O12 Dy2 O11 72.5(4) . . ?
O12 Dy2 N5 80.1(4) . . ?
O12 Dy2 O15 71.7(4) . . ?
O12 Dy2 O14 139.8(4) . . ?
O14 Dy2 O11 124.5(4) . . ?
O14 Dy2 N5 137.2(4) . . ?
O17 Dy2 O11 74.5(4) . . ?
O17 Dy2 N5 76.2(4) . . ?
O17 Dy2 O15 144.5(4) . . ?
O17 Dy2 O12 143.7(4) . . ?
O17 Dy2 O14 73.2(4) . . ?
O17 Dy2 O13 103.2(4) . . ?
O13 Dy2 O11 72.1(4) . . ?
O13 Dy2 N5 144.1(4) . . ?
O13 Dy2 O15 79.5(4) . . ?
O13 Dy2 O12 80.8(4) . . ?
O13 Dy2 O14 72.9(4) . . ?
O2 Dy1 O3 80.9(4) . . ?
O10 Dy1 O2 68.2(4) . . ?
O10 Dy1 O3 75.1(4) . . ?
O10 Dy1 O7 131.6(4) . . ?
O6 Dy1 O2 71.0(4) . . ?
O6 Dy1 O10 135.5(4) . . ?
O6 Dy1 O3 115.2(4) . . ?
O6 Dy1 O7 73.8(4) . . ?
O8 Dy1 O2 85.4(4) . . ?
O8 Dy1 O10 73.6(4) . . ?
O8 Dy1 O3 148.6(4) . . ?
O8 Dy1 O6 86.3(4) . . ?
O8 Dy1 O7 71.4(4) . . ?
O8 Dy1 O9 86.0(5) . . ?
O8 Dy1 O5 140.3(4) . . ?
O7 Dy1 O2 138.8(4) . . ?
O7 Dy1 O3 134.6(4) . . ?
O9 Dy1 O2 140.4(4) . . ?
O9 Dy1 O10 72.3(4) . . ?
O9 Dy1 O3 86.8(4) . . ?
O9 Dy1 O6 146.6(4) . . ?
O9 Dy1 O7 73.0(5) . . ?
O9 Dy1 O5 93.6(5) . . ?
O5 Dy1 O2 116.9(4) . . ?
O5 Dy1 O10 143.6(4) . . ?
O5 Dy1 O3 70.7(4) . . ?
O5 Dy1 O6 72.5(5) . . ?
O5 Dy1 O7 70.6(4) . . ?
C42 O11 Dy2 127.5(10) . . ?
O10 C34 C33 131.5(18) . . ?
O10 C34 C35 109.8(19) . . ?
C33 C34 C35 118.5(19) . . ?
C49 O16 Dy2 137.9(11) . . ?
N2 O2 Dy1 140.8(9) . . ?
C34 O10 Dy1 128.4(12) . . ?
N3 O3 Dy1 139.0(9) . . ?
C25 N5 Dy2 116.6(10) . . ?
C22 N5 Dy2 126.0(10) . . ?
C22 N5 C25 117.3(13) . . ?
C47 O15 Dy2 134.3(11) . . ?
C44 O12 Dy2 128.9(10) . . ?
C54 O14 Dy2 133.5(12) . . ?
O3 N3 C7 126.4(13) . . ?
O3 N3 C4 120.1(12) . . ?
C7 N3 C4 112.5(13) . . ?
O2 N2 C14 127.2(12) . . ?
O2 N2 C15 119.2(12) . . ?
C14 N2 C15 113.0(12) . . ?
C22 C21 C10 122.6(13) . . ?
C23 C21 C22 117.3(14) . . ?
C23 C21 C10 120.0(14) . . ?
C29 O6 Dy1 132.8(13) . . ?
C7 N4 C1 111.7(12) . . ?
O4 N4 C7 126.4(13) . . ?
O4 N4 C1 121.6(12) . . ?
O1 N1 C14 121.9(13) . . ?
O1 N1 C18 123.5(13) . . ?
C14 N1 C18 114.6(13) . . ?
C39 O8 Dy1 138.2(15) . . ?
C10 C9 C8 121.8(14) . . ?
C10 C11 C12 120.9(14) . . ?
N3 C7 N4 108.2(13) . . ?
N3 C7 C8 126.6(14) . . ?
N4 C7 C8 125.2(14) . . ?
N2 C14 N1 106.8(12) . . ?
N2 C14 C12 124.7(13) . . ?
N1 C14 C12 128.2(13) . . ?
C11 C12 C14 121.3(14) . . ?
C13 C12 C11 119.4(13) . . ?
C13 C12 C14 118.9(14) . . ?
C52 O13 Dy2 132.9(12) . . ?
C37 O7 Dy1 135.5(13) . . ?
C32 O9 Dy1 130.4(13) . . ?
C9 C8 C7 124.0(14) . . ?
C9 C8 C13 118.3(14) . . ?
C13 C8 C7 117.7(13) . . ?
N5 C25 C24 124.4(15) . . ?
C27 O5 Dy1 132.6(12) . . ?
O15 C47 C48 129.0(16) . . ?
O15 C47 C46 113.0(17) . . ?
C48 C47 C46 117.9(16) . . ?
O11 C42 C41 114.4(14) . . ?
O11 C42 C43 127.7(16) . . ?
C43 C42 C41 117.4(15) . . ?
O12 C44 C43 124.4(15) . . ?
O12 C44 C45 115.5(16) . . ?
C43 C44 C45 120.0(17) . . ?
O5 C27 C28 127.5(17) . . ?
O5 C27 C26 112.8(17) . . ?
C28 C27 C26 119.4(17) . . ?
C23 C24 C25 117.2(15) . . ?
N1 C18 C15 100.6(12) . . ?
N1 C18 C20 108.7(14) . . ?
N1 C18 C19 105.5(13) . . ?
C15 C18 C19 118.4(15) . . ?
C20 C18 C15 113.8(14) . . ?
C20 C18 C19 108.8(15) . . ?
N5 C22 C21 123.0(14) . . ?
C24 C23 C21 120.7(15) . . ?
O8 C39 C40 119(2) . . ?
O8 C39 C38 127(2) . . ?
C38 C39 C40 114(2) . . ?
C9 C10 C21 121.5(14) . . ?
C11 C10 C21 120.1(13) . . ?
C11 C10 C9 118.3(15) . . ?
N2 C15 C18 102.4(11) . . ?
N2 C15 C16 106.7(13) . . ?
C18 C15 C16 113.4(14) . . ?
C17 C15 N2 108.8(13) . . ?
C17 C15 C18 116.7(14) . . ?
C17 C15 C16 108.1(15) . . ?
C12 C13 C8 121.1(14) . . ?
N3 C4 C1 100.5(11) . . ?
N3 C4 C6 107.6(14) . . ?
C5 C4 N3 106.0(13) . . ?
C5 C4 C1 115.6(14) . . ?
C5 C4 C6 110.6(14) . . ?
C6 C4 C1 115.3(14) . . ?
F19 C41 C42 108.9(14) . . ?
F20 C41 F19 108.9(16) . . ?
F20 C41 C42 113.9(15) . . ?
F21 C41 F19 102.8(15) . . ?
F21 C41 F20 109.3(15) . . ?
F21 C41 C42 112.5(16) . . ?
N4 C1 C4 100.6(12) . . ?
N4 C1 C2 109.7(13) . . ?
C3 C1 N4 104.6(13) . . ?
C3 C1 C4 115.3(14) . . ?
C3 C1 C2 113.2(14) . . ?
C2 C1 C4 112.3(14) . . ?
O13 C52 C53 131.4(19) . . ?
O13 C52 C51 111.9(16) . . ?
C53 C52 C51 116.7(18) . . ?
O16 C49 C48 126.6(16) . . ?
O16 C49 C50 116.8(16) . . ?
C48 C49 C50 116.4(15) . . ?
O6 C29 C28 131.4(18) . . ?
O6 C29 C30 114.0(19) . . ?
C28 C29 C30 114.6(17) . . ?
O9 C32 C33 128(2) . . ?
O9 C32 C31 112.7(19) . . ?
C33 C32 C31 119(2) . . ?
C27 C28 C29 119.0(17) . . ?
O7 C37 C38 125.7(19) . . ?
O7 C37 C36 116(2) . . ?
C38 C37 C36 119(2) . . ?
O14 C54 C53 127.0(17) . . ?
O14 C54 C55 114.6(18) . . ?
C53 C54 C55 118.4(17) . . ?
C47 C48 C49 119.8(16) . . ?
F2 C26 C27 111(2) . . ?
F2 C26 F1 106.7(18) . . ?
F2 C26 F3 107.6(18) . . ?
F1 C26 C27 114.1(17) . . ?
F1 C26 F3 106(2) . . ?
F3 C26 C27 110.5(17) . . ?
C42 C43 C44 123.1(16) . . ?
F25 C50 C49 109.0(18) . . ?
F25 C50 F26 106(2) . . ?
F27 C50 F25 109.2(19) . . ?
F27 C50 C49 115.9(18) . . ?
F27 C50 F26 108(2) . . ?
F26 C50 C49 108.9(16) . . ?
C52 C53 C54 120.5(17) . . ?
F24 C45 C44 109.0(17) . . ?
F23 C45 C44 112.0(17) . . ?
F23 C45 F24 105.5(19) . . ?
F22 C45 C44 113.5(19) . . ?
F22 C45 F24 105.1(19) . . ?
F22 C45 F23 111.1(19) . . ?
F6 C30 C29 115.2(17) . . ?
F6 C30 F5 103(2) . . ?
F5 C30 C29 116(2) . . ?
F4 C30 F6 110(2) . . ?
F4 C30 C29 112(2) . . ?
F4 C30 F5 99.5(19) . . ?
F33 C51 C52 113(2) . . ?
F31 C51 C52 113.1(18) . . ?
F31 C51 F33 105(2) . . ?
F32 C51 C52 110(2) . . ?
F32 C51 F33 110(2) . . ?
F32 C51 F31 105(3) . . ?
C32 C33 C34 118(2) . . ?
F29 C46 C47 115.3(18) . . ?
F29 C46 F28 105(2) . . ?
F28 C46 C47 110.4(16) . . ?
F30 C46 C47 113.6(19) . . ?
F30 C46 F29 107.2(18) . . ?
F30 C46 F28 104(2) . . ?
F11 C40 C39 115(3) . . ?
F11 C40 F10 106(3) . . ?
F11 C40 F12 105(3) . . ?
F10 C40 C39 110(2) . . ?
F12 C40 C39 119(3) . . ?
F12 C40 F10 99(3) . . ?
O19 Dy3 O26 70.4(4) . . ?
O19 Dy3 O25 132.1(4) . . ?
O20 Dy3 O19 86.2(4) . . ?
O20 Dy3 O26 70.4(4) . . ?
O20 Dy3 O25 138.3(4) . . ?
O20 Dy3 O23 72.2(4) . . ?
O24 Dy3 O19 78.3(4) . . ?
O24 Dy3 O20 143.1(4) . . ?
O24 Dy3 O26 72.9(4) . . ?
O24 Dy3 O25 71.9(4) . . ?
O24 Dy3 O23 143.5(4) . . ?
O26 Dy3 O25 130.9(4) . . ?
O27 Dy3 O19 142.7(4) . . ?
O27 Dy3 O20 86.7(4) . . ?
O27 Dy3 O24 85.8(4) . . ?
O27 Dy3 O26 72.8(4) . . ?
O27 Dy3 O25 71.5(5) . . ?
O27 Dy3 O22 143.0(4) . . ?
O27 Dy3 O23 88.6(4) . . ?
O22 Dy3 O19 71.3(4) . . ?
O22 Dy3 O20 115.8(4) . . ?
O22 Dy3 O24 90.7(4) . . ?
O22 Dy3 O26 140.6(4) . . ?
O22 Dy3 O25 72.4(4) . . ?
O22 Dy3 O23 72.8(4) . . ?
O23 Dy3 O19 123.5(4) . . ?
O23 Dy3 O26 138.8(4) . . ?
O23 Dy3 O25 72.1(4) . . ?
N7 O19 Dy3 139.4(9) . . ?
N8 O20 Dy3 139.7(9) . . ?
O20 N8 C62 127.7(13) . . ?
O20 N8 C56 120.1(12) . . ?
C62 N8 C56 112.0(13) . . ?
O18 N6 C69 125.6(13) . . ?
O18 N6 C73 121.5(12) . . ?
C69 N6 C73 112.3(13) . . ?
C92 O24 Dy3 136.2(12) . . ?
O19 N7 C70 119.2(12) . . ?
C69 N7 O19 127.6(13) . . ?
C69 N7 C70 112.8(13) . . ?
C89 O26 Dy3 131.6(12) . . ?
N8 C62 C63 123.3(14) . . ?
N9 C62 N8 109.3(14) . . ?
N9 C62 C63 127.4(15) . . ?
C87 O27 Dy3 131.9(11) . . ?
C94 O25 Dy3 132.8(12) . . ?
C82 O22 Dy3 132.5(12) . . ?
C66 C65 C76 119.4(14) . . ?
C64 C65 C66 117.8(15) . . ?
C64 C65 C76 122.9(14) . . ?
C64 C63 C62 121.9(14) . . ?
C64 C63 C68 118.7(13) . . ?
C68 C63 C62 119.4(14) . . ?
C62 N9 C59 114.7(14) . . ?
O21 N9 C62 124.4(15) . . ?
O21 N9 C59 120.6(13) . . ?
C80 N10 C77 118.0(15) . . ?
C66 C67 C69 119.3(14) . . ?
C68 C67 C66 121.0(15) . . ?
C68 C67 C69 119.6(14) . . ?
N10 C77 C76 121.8(15) . . ?
C67 C66 C65 119.1(15) . . ?
C84 O23 Dy3 133.6(12) . . ?
C77 C76 C65 119.0(14) . . ?
C78 C76 C65 121.0(14) . . ?
C78 C76 C77 119.8(14) . . ?
C65 C64 C63 123.4(15) . . ?
C67 C68 C63 119.9(14) . . ?
N7 C70 C72 108.7(12) . . ?
N7 C70 C73 98.7(12) . . ?
N7 C70 C71 106.5(13) . . ?
C72 C70 C73 116.7(14) . . ?
C72 C70 C71 111.6(14) . . ?
C71 C70 C73 113.3(14) . . ?
C76 C78 C79 119.3(15) . . ?
N6 C69 C67 126.4(14) . . ?
N7 C69 N6 109.5(13) . . ?
N7 C69 C67 124.0(14) . . ?
O27 C87 C86 111.4(17) . . ?
O27 C87 C88 130.7(17) . . ?
C88 C87 C86 117.8(18) . . ?
O23 C84 C85 114.8(19) . . ?
O23 C84 C83 127.1(17) . . ?
C83 C84 C85 118.1(17) . . ?
N10 C80 C79 123.5(17) . . ?
C80 C79 C78 117.3(16) . . ?
O25 C94 C93 129.9(19) . . ?
O25 C94 C95 114.0(18) . . ?
C93 C94 C95 115(2) . . ?
N6 C73 C70 101.0(12) . . ?
N6 C73 C74 106.4(13) . . ?
N6 C73 C75 110.3(14) . . ?
C74 C73 C70 112.0(13) . . ?
C75 C73 C70 114.0(14) . . ?
C75 C73 C74 112.3(14) . . ?
O22 C82 C81 112.3(18) . . ?
O22 C82 C83 127.7(19) . . ?
C83 C82 C81 120.0(18) . . ?
N8 C56 C59 102.1(12) . . ?
N8 C56 C58 107.0(13) . . ?
N8 C56 C57 107.9(14) . . ?
C59 C56 C57 116.0(16) . . ?
C58 C56 C59 115.0(16) . . ?
C58 C56 C57 108.1(16) . . ?
O26 C89 C90 115.9(17) . . ?
O26 C89 C88 128.8(18) . . ?
C88 C89 C90 115.1(16) . . ?
F43 C91 C92 118.3(19) . . ?
F43 C91 F45 103(2) . . ?
F44 C91 F43 109(2) . . ?
F44 C91 C92 111.3(18) . . ?
F44 C91 F45 104(2) . . ?
F45 C91 C92 110(2) . . ?
O24 C92 C91 115.3(17) . . ?
O24 C92 C93 128.4(18) . . ?
C93 C92 C91 116.3(19) . . ?
C92 C93 C94 118.5(19) . . ?
F52 C85 C84 110.0(16) . . ?
F53 C85 F52 104.9(19) . . ?
F53 C85 C84 113.3(19) . . ?
F53 C85 F54 112.0(19) . . ?
F54 C85 F52 104.6(19) . . ?
F54 C85 C84 111.4(18) . . ?
F50 C81 C82 111(2) . . ?
F49 C81 F50 105.0(19) . . ?
F49 C81 C82 112(2) . . ?
F51 C81 F50 108(2) . . ?
F51 C81 C82 115(2) . . ?
F51 C81 F49 105(2) . . ?
N9 C59 C56 101.4(12) . . ?
N9 C59 C61 103.0(16) . . ?
N9 C59 C60 110.4(18) . . ?
C61 C59 C56 114.5(18) . . ?
C60 C59 C56 115.0(17) . . ?
C60 C59 C61 111.3(19) . . ?
F39 C86 C87 111(2) . . ?
F39 C86 F38 106(2) . . ?
F39 C86 F37 110(2) . . ?
F38 C86 C87 112(2) . . ?
F37 C86 C87 111.4(19) . . ?
F37 C86 F38 105(2) . . ?
F41 C90 C89 112.1(15) . . ?
F40 C90 F41 107.6(16) . . ?
F40 C90 C89 113.3(18) . . ?
F40 C90 F42 110.4(17) . . ?
F42 C90 F41 103.9(18) . . ?
F42 C90 C89 109.0(16) . . ?
F48 C95 C94 104(2) . . ?
F46 C95 C94 114(2) . . ?
F46 C95 F48 104(2) . . ?
F47 C95 C94 114(2) . . ?
F47 C95 F48 108(2) . . ?
F47 C95 F46 112(3) . . ?
C87 C88 C89 118.8(17) . . ?
C84 C83 C82 122.4(18) . . ?
C39 C38 C37 119(2) . . ?
F9 C36 C37 117(2) . . ?
F9 C36 F7 97(3) . . ?
F7 C36 C37 107(2) . . ?
F8 C36 C37 118(3) . . ?
F8 C36 F9 117(3) . . ?
F8 C36 F7 94(3) . . ?
F35 C55 C54 111.8(19) . . ?
F35 C55 F34 110(3) . . ?
F36 C55 C54 113(2) . . ?
F36 C55 F35 110(2) . . ?
F36 C55 F34 105(2) . . ?
F34 C55 C54 107(2) . . ?
F15 C35 C34 110(2) . . ?
F15 C35 F13 94(2) . . ?
F14 C35 C34 120(2) . . ?
F14 C35 F15 114(2) . . ?
F14 C35 F13 109(2) . . ?
F13 C35 C34 105.8(19) . . ?
F16 C31 C32 111.5(19) . . ?
F18 C31 C32 113(2) . . ?
F18 C31 F16 107(2) . . ?
F17 C31 C32 111(2) . . ?
F17 C31 F16 109(2) . . ?
F17 C31 F18 104(2) . . ?

loop_
_geom_bond_atom_site_label_1
_geom_bond_atom_site_label_2
_geom_bond_distance
_geom_bond_site_symmetry_2
_geom_bond_publ_flag
Dy2 O11 2.389(9) . ?
Dy2 O16 2.325(11) . ?
Dy2 N5 2.602(12) . ?
Dy2 O15 2.353(10) . ?
Dy2 O12 2.333(11) . ?
Dy2 O14 2.368(11) . ?
Dy2 O17 2.328(10) . ?
Dy2 O13 2.327(12) . ?
Dy1 O2 2.389(10) . ?
Dy1 O10 2.369(11) . ?
Dy1 O3 2.405(12) . ?
Dy1 O6 2.358(12) . ?
Dy1 O8 2.329(14) . ?
Dy1 O7 2.383(12) . ?
Dy1 O9 2.319(13) . ?
Dy1 O5 2.333(12) . ?
O11 C42 1.263(17) . ?
C34 O10 1.23(2) . ?
C34 C33 1.40(3) . ?
C34 C35 1.61(3) . ?
O16 C49 1.202(18) . ?
O2 N2 1.302(15) . ?
O3 N3 1.316(16) . ?
N5 C25 1.334(19) . ?
N5 C22 1.321(18) . ?
O15 C47 1.228(19) . ?
O12 C44 1.32(2) . ?
O14 C54 1.28(2) . ?
N3 C7 1.337(19) . ?
N3 C4 1.527(19) . ?
N2 C14 1.348(18) . ?
N2 C15 1.494(18) . ?
C21 C22 1.40(2) . ?
C21 C23 1.38(2) . ?
C21 C10 1.48(2) . ?
O6 C29 1.24(2) . ?
F19 C41 1.41(2) . ?
N4 C7 1.383(19) . ?
N4 O4 1.265(16) . ?
N4 C1 1.518(19) . ?
O1 N1 1.290(17) . ?
N1 C14 1.351(19) . ?
N1 C18 1.49(2) . ?
O8 C39 1.22(2) . ?
F20 C41 1.34(2) . ?
C9 C8 1.40(2) . ?
C9 C10 1.40(2) . ?
C11 C12 1.42(2) . ?
C11 C10 1.40(2) . ?
C7 C8 1.44(2) . ?
C14 C12 1.453(19) . ?
C12 C13 1.37(2) . ?
O13 C52 1.24(2) . ?
O7 C37 1.25(2) . ?
O9 C32 1.30(3) . ?
C8 C13 1.43(2) . ?
C25 C24 1.38(2) . ?
O5 C27 1.31(2) . ?
C47 C48 1.39(2) . ?
C47 C46 1.53(2) . ?
C42 C41 1.50(2) . ?
C42 C43 1.40(2) . ?
C44 C43 1.39(2) . ?
C44 C45 1.48(3) . ?
C27 C28 1.37(3) . ?
C27 C26 1.53(3) . ?
C24 C23 1.36(2) . ?
F25 C50 1.30(2) . ?
C18 C15 1.54(2) . ?
C18 C20 1.53(2) . ?
C18 C19 1.55(2) . ?
F29 C46 1.31(2) . ?
F2 C26 1.30(2) . ?
C39 C40 1.45(3) . ?
C39 C38 1.41(3) . ?
C15 C17 1.49(2) . ?
C15 C16 1.56(2) . ?
C4 C1 1.56(2) . ?
C4 C5 1.52(2) . ?
C4 C6 1.54(2) . ?
C41 F21 1.33(2) . ?
F24 C45 1.34(2) . ?
C1 C3 1.51(2) . ?
C1 C2 1.53(2) . ?
C52 C53 1.36(2) . ?
C52 C51 1.58(3) . ?
C49 C48 1.42(2) . ?
C49 C50 1.56(3) . ?
F6 C30 1.29(2) . ?
C29 C28 1.38(3) . ?
C29 C30 1.52(3) . ?
F23 C45 1.28(2) . ?
C32 C33 1.36(3) . ?
C32 C31 1.55(3) . ?
C37 C38 1.47(3) . ?
C37 C36 1.51(3) . ?
F27 C50 1.26(2) . ?
C54 C53 1.37(3) . ?
C54 C55 1.57(3) . ?
F1 C26 1.31(2) . ?
F28 C46 1.33(3) . ?
F30 C46 1.28(2) . ?
F22 C45 1.28(2) . ?
F26 C50 1.33(3) . ?
C26 F3 1.33(2) . ?
F33 C51 1.27(3) . ?
F15 C35 1.28(3) . ?
F11 C40 1.20(3) . ?
F14 C35 1.18(3) . ?
C30 F5 1.32(3) . ?
C30 F4 1.27(3) . ?
C51 F31 1.27(3) . ?
C51 F32 1.25(3) . ?
F10 C40 1.34(4) . ?
F12 C40 1.24(3) . ?
Dy3 O19 2.374(10) . ?
Dy3 O20 2.352(11) . ?
Dy3 O24 2.335(11) . ?
Dy3 O26 2.398(11) . ?
Dy3 O27 2.297(13) . ?
Dy3 O25 2.394(12) . ?
Dy3 O22 2.334(12) . ?
Dy3 O23 2.366(11) . ?
O19 N7 1.312(15) . ?
O20 N8 1.295(15) . ?
N8 C62 1.34(2) . ?
N8 C56 1.516(19) . ?
N6 O18 1.264(16) . ?
N6 C69 1.352(19) . ?
N6 C73 1.477(19) . ?
O24 C92 1.23(2) . ?
N7 C70 1.525(19) . ?
N7 C69 1.305(19) . ?
O26 C89 1.244(19) . ?
C62 C63 1.46(2) . ?
C62 N9 1.32(2) . ?
O27 C87 1.29(2) . ?
O25 C94 1.21(2) . ?
O22 C82 1.27(2) . ?
O21 N9 1.289(18) . ?
C65 C66 1.43(2) . ?
C65 C76 1.49(2) . ?
C65 C64 1.37(2) . ?
C63 C64 1.38(2) . ?
C63 C68 1.41(2) . ?
N9 C59 1.49(2) . ?
N10 C77 1.36(2) . ?
N10 C80 1.33(2) . ?
C67 C66 1.41(2) . ?
C67 C68 1.37(2) . ?
C67 C69 1.49(2) . ?
F52 C85 1.33(2) . ?
C77 C76 1.38(2) . ?
F50 C81 1.38(3) . ?
O23 C84 1.26(2) . ?
C76 C78 1.37(2) . ?
C70 C72 1.53(2) . ?
C70 C73 1.58(2) . ?
C70 C71 1.53(2) . ?
C78 C79 1.41(2) . ?
F39 C86 1.30(3) . ?
C87 C86 1.53(3) . ?
C87 C88 1.36(3) . ?
C74 C73 1.55(2) . ?
C84 C85 1.53(2) . ?
C84 C83 1.36(3) . ?
F43 C91 1.30(2) . ?
C80 C79 1.39(3) . ?
F53 C85 1.30(3) . ?
F41 C90 1.36(2) . ?
C94 C93 1.42(3) . ?
C94 C95 1.59(3) . ?
C75 C73 1.53(2) . ?
F40 C90 1.28(2) . ?
C82 C81 1.52(3) . ?
C82 C83 1.39(3) . ?
C56 C59 1.56(2) . ?
C56 C58 1.54(2) . ?
C56 C57 1.55(3) . ?
F48 C95 1.37(3) . ?
C89 C90 1.54(3) . ?
C89 C88 1.40(3) . ?
F46 C95 1.27(3) . ?
C91 C92 1.50(3) . ?
C91 F44 1.27(3) . ?
C91 F45 1.36(3) . ?
F49 C81 1.36(3) . ?
F51 C81 1.31(3) . ?
C92 C93 1.39(3) . ?
F54 C85 1.32(2) . ?
F38 C86 1.33(3) . ?
F37 C86 1.32(3) . ?
F42 C90 1.35(2) . ?
C59 C61 1.52(3) . ?
C59 C60 1.50(3) . ?
C95 F47 1.23(3) . ?
F9 C36 1.20(3) . ?
C36 F7 1.33(4) . ?
C36 F8 1.13(3) . ?
F35 C55 1.27(2) . ?
F36 C55 1.29(3) . ?
F34 C55 1.33(3) . ?
F16 C31 1.32(3) . ?
F18 C31 1.30(3) . ?
F17 C31 1.20(3) . ?
C35 F13 1.32(3) . ?

loop_
_geom_torsion_atom_site_label_1
_geom_torsion_atom_site_label_2
_geom_torsion_atom_site_label_3
_geom_torsion_atom_site_label_4
_geom_torsion
_geom_torsion_site_symmetry_1
_geom_torsion_site_symmetry_2
_geom_torsion_site_symmetry_3
_geom_torsion_site_symmetry_4
_geom_torsion_publ_flag
Dy2 O11 C42 C41 -161.4(11) . . . . ?
Dy2 O11 C42 C43 27(2) . . . . ?
Dy2 O16 C49 C48 3(3) . . . . ?
Dy2 O16 C49 C50 -170.8(13) . . . . ?
Dy2 N5 C25 C24 176.1(12) . . . . ?
Dy2 N5 C22 C21 -177.2(10) . . . . ?
Dy2 O15 C47 C48 6(3) . . . . ?
Dy2 O15 C47 C46 -177.9(12) . . . . ?
Dy2 O12 C44 C43 -32(2) . . . . ?
Dy2 O12 C44 C45 151.1(13) . . . . ?
Dy2 O14 C54 C53 9(3) . . . . ?
Dy2 O14 C54 C55 -170.4(15) . . . . ?
Dy2 O13 C52 C53 -5(3) . . . . ?
Dy2 O13 C52 C51 174.4(14) . . . . ?
Dy1 O2 N2 C14 -63(2) . . . . ?
Dy1 O2 N2 C15 107.6(14) . . . . ?
Dy1 O3 N3 C7 67(2) . . . . ?
Dy1 O3 N3 C4 -125.0(14) . . . . ?
Dy1 O6 C29 C28 -4(3) . . . . ?
Dy1 O6 C29 C30 174.7(13) . . . . ?
Dy1 O8 C39 C40 168.5(19) . . . . ?
Dy1 O8 C39 C38 -12(4) . . . . ?
Dy1 O7 C37 C38 12(4) . . . . ?
Dy1 O7 C37 C36 -170.0(17) . . . . ?
Dy1 O9 C32 C33 -27(4) . . . . ?
Dy1 O9 C32 C31 158.6(13) . . . . ?
Dy1 O5 C27 C28 23(3) . . . . ?
Dy1 O5 C27 C26 -163.5(12) . . . . ?
O11 C42 C41 F19 -71.8(19) . . . . ?
O11 C42 C41 F20 166.4(15) . . . . ?
O11 C42 C41 F21 41(2) . . . . ?
O11 C42 C43 C44 3(3) . . . . ?
O16 C49 C48 C47 0(3) . . . . ?
O16 C49 C50 F25 -50(2) . . . . ?
O16 C49 C50 F27 -174(2) . . . . ?
O16 C49 C50 F26 64(2) . . . . ?
O2 N2 C14 N1 179.8(13) . . . . ?
O2 N2 C14 C12 -7(2) . . . . ?
O2 N2 C15 C18 172.7(12) . . . . ?
O2 N2 C15 C17 -63.1(18) . . . . ?
O2 N2 C15 C16 53.3(18) . . . . ?
O10 C34 C33 C32 0(4) . . . . ?
O10 C34 C35 F15 -169(2) . . . . ?
O10 C34 C35 F14 -34(3) . . . . ?
O10 C34 C35 F13 90(2) . . . . ?
O3 N3 C7 N4 178.3(13) . . . . ?
O3 N3 C7 C8 -2(2) . . . . ?
O3 N3 C4 C1 168.5(12) . . . . ?
O3 N3 C4 C5 -70.8(17) . . . . ?
O3 N3 C4 C6 47.5(18) . . . . ?
N5 C25 C24 C23 0(2) . . . . ?
O15 C47 C48 C49 -4(3) . . . . ?
O15 C47 C46 F29 -176.3(19) . . . . ?
O15 C47 C46 F28 65(2) . . . . ?
O15 C47 C46 F30 -52(3) . . . . ?
O12 C44 C43 C42 -1(3) . . . . ?
O12 C44 C45 F24 69(2) . . . . ?
O12 C44 C45 F23 -47(3) . . . . ?
O12 C44 C45 F22 -174.3(18) . . . . ?
O14 C54 C53 C52 5(4) . . . . ?
O14 C54 C55 F35 154(3) . . . . ?
O14 C54 C55 F36 29(3) . . . . ?
O14 C54 C55 F34 -86(3) . . . . ?
N3 C7 C8 C9 -155.1(15) . . . . ?
N3 C7 C8 C13 24(2) . . . . ?
N3 C4 C1 N4 23.5(14) . . . . ?
N3 C4 C1 C3 -88.3(15) . . . . ?
N3 C4 C1 C2 140.2(13) . . . . ?
N2 C14 C12 C11 156.1(14) . . . . ?
N2 C14 C12 C13 -16(2) . . . . ?
O6 C29 C28 C27 -7(3) . . . . ?
O6 C29 C30 F6 42(3) . . . . ?
O6 C29 C30 F5 163(2) . . . . ?
O6 C29 C30 F4 -84(2) . . . . ?
N4 C7 C8 C9 24(2) . . . . ?
N4 C7 C8 C13 -157.2(15) . . . . ?
O1 N1 C14 N2 -179.2(13) . . . . ?
O1 N1 C14 C12 8(2) . . . . ?
O1 N1 C18 C15 169.9(14) . . . . ?
O1 N1 C18 C20 50(2) . . . . ?
O1 N1 C18 C19 -66(2) . . . . ?
N1 C14 C12 C11 -32(2) . . . . ?
N1 C14 C12 C13 156.0(15) . . . . ?
N1 C18 C15 N2 14.7(15) . . . . ?
N1 C18 C15 C17 -104.0(15) . . . . ?
N1 C18 C15 C16 129.2(14) . . . . ?
O8 C39 C40 F11 -52(4) . . . . ?
O8 C39 C40 F10 68(3) . . . . ?
O8 C39 C40 F12 -179(3) . . . . ?
O8 C39 C38 C37 -4(4) . . . . ?
C9 C8 C13 C12 3(2) . . . . ?
C11 C12 C13 C8 -1(2) . . . . ?
C7 N3 C4 C1 -22.1(16) . . . . ?
C7 N3 C4 C5 98.6(15) . . . . ?
C7 N3 C4 C6 -143.1(14) . . . . ?
C7 N4 C1 C4 -20.9(16) . . . . ?
C7 N4 C1 C3 99.0(15) . . . . ?
C7 N4 C1 C2 -139.3(14) . . . . ?
C7 C8 C13 C12 -175.5(14) . . . . ?
C14 N2 C15 C18 -15.8(16) . . . . ?
C14 N2 C15 C17 108.4(15) . . . . ?
C14 N2 C15 C16 -135.2(15) . . . . ?
C14 N1 C18 C15 -11.2(17) . . . . ?
C14 N1 C18 C20 -131.1(16) . . . . ?
C14 N1 C18 C19 112.4(16) . . . . ?
C14 C12 C13 C8 171.7(13) . . . . ?
C12 C11 C10 C21 -172.8(13) . . . . ?
C12 C11 C10 C9 5(2) . . . . ?
O13 C52 C53 C54 -7(4) . . . . ?
O13 C52 C51 F33 -145(2) . . . . ?
O13 C52 C51 F31 -26(3) . . . . ?
O13 C52 C51 F32 91(3) . . . . ?
O7 C37 C38 C39 3(4) . . . . ?
O7 C37 C36 F9 167(3) . . . . ?
O7 C37 C36 F7 -85(3) . . . . ?
O7 C37 C36 F8 19(4) . . . . ?
O9 C32 C33 C34 1(5) . . . . ?
O9 C32 C31 F16 -163(2) . . . . ?
O9 C32 C31 F18 -43(3) . . . . ?
O9 C32 C31 F17 75(3) . . . . ?
C8 C9 C10 C21 175.3(14) . . . . ?
C8 C9 C10 C11 -2(2) . . . . ?
O4 N4 C7 N3 -178.3(14) . . . . ?
O4 N4 C7 C8 2(2) . . . . ?
O4 N4 C1 C4 165.0(13) . . . . ?
O4 N4 C1 C3 -75.2(18) . . . . ?
O4 N4 C1 C2 46.5(19) . . . . ?
C25 N5 C22 C21 0(2) . . . . ?
C25 C24 C23 C21 2(2) . . . . ?
O5 C27 C28 C29 -3(3) . . . . ?
O5 C27 C26 F2 158.0(17) . . . . ?
O5 C27 C26 F1 37(3) . . . . ?
O5 C27 C26 F3 -83(2) . . . . ?
C18 N1 C14 N2 2.0(18) . . . . ?
C18 N1 C14 C12 -171.3(14) . . . . ?
C22 N5 C25 C24 -1(2) . . . . ?
C22 C21 C23 C24 -3(2) . . . . ?
C22 C21 C10 C9 31(2) . . . . ?
C22 C21 C10 C11 -151.8(15) . . . . ?
C23 C21 C22 N5 2(2) . . . . ?
C23 C21 C10 C9 -147.4(16) . . . . ?
C23 C21 C10 C11 30(2) . . . . ?
C10 C21 C22 N5 -176.2(14) . . . . ?
C10 C21 C23 C24 175.2(14) . . . . ?
C10 C9 C8 C7 177.0(15) . . . . ?
C10 C9 C8 C13 -2(2) . . . . ?
C10 C11 C12 C14 -175.6(14) . . . . ?
C10 C11 C12 C13 -3(2) . . . . ?
C15 N2 C14 N1 9.1(17) . . . . ?
C15 N2 C14 C12 -177.3(13) . . . . ?
C4 N3 C7 N4 9.8(17) . . . . ?
C4 N3 C7 C8 -170.9(14) . . . . ?
C41 C42 C43 C44 -169.2(16) . . . . ?
C1 N4 C7 N3 7.8(17) . . . . ?
C1 N4 C7 C8 -171.5(14) . . . . ?
C28 C27 C26 F2 -28(3) . . . . ?
C28 C27 C26 F1 -149(2) . . . . ?
C28 C27 C26 F3 92(2) . . . . ?
C28 C29 C30 F6 -139(2) . . . . ?
C28 C29 C30 F5 -18(3) . . . . ?
C28 C29 C30 F4 95(2) . . . . ?
C5 C4 C1 N4 -90.0(16) . . . . ?
C5 C4 C1 C3 158.2(15) . . . . ?
C5 C4 C1 C2 26.6(19) . . . . ?
C20 C18 C15 N2 130.8(14) . . . . ?
C20 C18 C15 C17 12(2) . . . . ?
C20 C18 C15 C16 -114.7(17) . . . . ?
C48 C47 C46 F29 1(3) . . . . ?
C48 C47 C46 F28 -118(2) . . . . ?
C48 C47 C46 F30 125(2) . . . . ?
C48 C49 C50 F25 134.9(18) . . . . ?
C48 C49 C50 F27 11(3) . . . . ?
C48 C49 C50 F26 -110(2) . . . . ?
C6 C4 C1 N4 138.9(14) . . . . ?
C6 C4 C1 C3 27(2) . . . . ?
C6 C4 C1 C2 -104.5(17) . . . . ?
C26 C27 C28 C29 -176.1(17) . . . . ?
C43 C42 C41 F19 101.1(17) . . . . ?
C43 C42 C41 F20 -21(2) . . . . ?
C43 C42 C41 F21 -145.7(16) . . . . ?
C43 C44 C45 F24 -108(2) . . . . ?
C43 C44 C45 F23 135.5(19) . . . . ?
C43 C44 C45 F22 9(3) . . . . ?
C50 C49 C48 C47 173.8(17) . . . . ?
C53 C52 C51 F33 34(3) . . . . ?
C53 C52 C51 F31 153(2) . . . . ?
C53 C52 C51 F32 -89(3) . . . . ?
C53 C54 C55 F35 -25(4) . . . . ?
C53 C54 C55 F36 -150(2) . . . . ?
C53 C54 C55 F34 95(3) . . . . ?
C45 C44 C43 C42 176.2(17) . . . . ?
C30 C29 C28 C27 174.4(18) . . . . ?
C51 C52 C53 C54 174(2) . . . . ?
C33 C34 O10 Dy1 24(4) . . . . ?
C33 C34 C35 F15 7(3) . . . . ?
C33 C34 C35 F14 143(3) . . . . ?
C33 C34 C35 F13 -93(3) . . . . ?
C33 C32 C31 F16 22(4) . . . . ?
C33 C32 C31 F18 142(3) . . . . ?
C33 C32 C31 F17 -100(3) . . . . ?
C46 C47 C48 C49 179.4(17) . . . . ?
C19 C18 C15 N2 -99.5(15) . . . . ?
C19 C18 C15 C17 141.8(15) . . . . ?
C19 C18 C15 C16 15(2) . . . . ?
C40 C39 C38 C37 176(2) . . . . ?
Dy3 O19 N7 C70 108.2(14) . . . . ?
Dy3 O19 N7 C69 -64(2) . . . . ?
Dy3 O20 N8 C62 61(2) . . . . ?
Dy3 O20 N8 C56 -114.2(15) . . . . ?
Dy3 O24 C92 C91 174.1(15) . . . . ?
Dy3 O24 C92 C93 -5(3) . . . . ?
Dy3 O26 C89 C90 -173.1(11) . . . . ?
Dy3 O26 C89 C88 12(3) . . . . ?
Dy3 O27 C87 C86 165.6(14) . . . . ?
Dy3 O27 C87 C88 -17(3) . . . . ?
Dy3 O25 C94 C93 15(4) . . . . ?
Dy3 O25 C94 C95 -178.4(15) . . . . ?
Dy3 O22 C82 C81 160.4(16) . . . . ?
Dy3 O22 C82 C83 -17(3) . . . . ?
Dy3 O23 C84 C85 -171.5(12) . . . . ?
Dy3 O23 C84 C83 11(3) . . . . ?
O19 N7 C70 C72 44.2(18) . . . . ?
O19 N7 C70 C73 166.3(12) . . . . ?
O19 N7 C70 C71 -76.1(17) . . . . ?
O19 N7 C69 N6 -178.1(14) . . . . ?
O19 N7 C69 C67 6(2) . . . . ?
O20 N8 C62 C63 -1(3) . . . . ?
O20 N8 C62 N9 -179.0(15) . . . . ?
O20 N8 C56 C59 -177.3(14) . . . . ?
O20 N8 C56 C58 -56(2) . . . . ?
O20 N8 C56 C57 60.0(19) . . . . ?
N8 C62 C63 C64 -150.1(16) . . . . ?
N8 C62 C63 C68 29(2) . . . . ?
N8 C62 N9 O21 -176.3(16) . . . . ?
N8 C62 N9 C59 -2(2) . . . . ?
N8 C56 C59 N9 -6.9(18) . . . . ?
N8 C56 C59 C61 103.3(17) . . . . ?
N8 C56 C59 C60 -126.0(19) . . . . ?
O18 N6 C69 N7 178.1(14) . . . . ?
O18 N6 C69 C67 -6(2) . . . . ?
O18 N6 C73 C70 169.3(14) . . . . ?
O18 N6 C73 C74 -73.6(18) . . . . ?
O18 N6 C73 C75 48(2) . . . . ?
O24 C92 C93 C94 -5(4) . . . . ?
N7 C70 C73 N6 22.1(14) . . . . ?
N7 C70 C73 C74 -90.8(15) . . . . ?
N7 C70 C73 C75 140.3(14) . . . . ?
O26 C89 C90 F41 26(2) . . . . ?
O26 C89 C90 F40 148.3(18) . . . . ?
O26 C89 C90 F42 -88(2) . . . . ?
O26 C89 C88 C87 7(3) . . . . ?
C62 N8 C56 C59 6.7(19) . . . . ?
C62 N8 C56 C58 127.9(16) . . . . ?
C62 N8 C56 C57 -115.9(17) . . . . ?
C62 C63 C64 C65 176.0(15) . . . . ?
C62 C63 C68 C67 -173.7(15) . . . . ?
C62 N9 C59 C56 6(2) . . . . ?
C62 N9 C59 C61 -112.9(19) . . . . ?
C62 N9 C59 C60 128.2(19) . . . . ?
O27 C87 C86 F39 66(2) . . . . ?
O27 C87 C86 F38 -175(2) . . . . ?
O27 C87 C86 F37 -57(3) . . . . ?
O27 C87 C88 C89 -5(4) . . . . ?
O25 C94 C93 C92 0(4) . . . . ?
O25 C94 C95 F48 61(3) . . . . ?
O25 C94 C95 F46 173(2) . . . . ?
O25 C94 C95 F47 -57(3) . . . . ?
O22 C82 C81 F50 53(3) . . . . ?
O22 C82 C81 F49 -64(3) . . . . ?
O22 C82 C81 F51 177(2) . . . . ?
O22 C82 C83 C84 -2(3) . . . . ?
O21 N9 C59 C56 -179.4(16) . . . . ?
O21 N9 C59 C61 62(2) . . . . ?
O21 N9 C59 C60 -57(2) . . . . ?
C65 C76 C78 C79 -174.5(16) . . . . ?
C63 C62 N9 O21 6(3) . . . . ?
C63 C62 N9 C59 -179.6(16) . . . . ?
N9 C62 C63 C64 27(3) . . . . ?
N9 C62 C63 C68 -153.8(17) . . . . ?
N10 C77 C76 C65 172.6(15) . . . . ?
N10 C77 C76 C78 -2(3) . . . . ?
N10 C80 C79 C78 -6(3) . . . . ?
C77 N10 C80 C79 4(3) . . . . ?
C77 C76 C78 C79 0(3) . . . . ?
C66 C65 C76 C77 32(2) . . . . ?
C66 C65 C76 C78 -153.2(16) . . . . ?
C66 C65 C64 C63 0(2) . . . . ?
C66 C67 C68 C63 -4(2) . . . . ?
C66 C67 C69 N6 -30(2) . . . . ?
C66 C67 C69 N7 145.8(15) . . . . ?
O23 C84 C85 F52 50(2) . . . . ?
O23 C84 C85 F53 166.7(18) . . . . ?
O23 C84 C85 F54 -66(2) . . . . ?
O23 C84 C83 C82 5(3) . . . . ?
C76 C65 C66 C67 -178.6(14) . . . . ?
C76 C65 C64 C63 179.5(14) . . . . ?
C76 C78 C79 C80 4(3) . . . . ?
C64 C65 C66 C67 1(2) . . . . ?
C64 C65 C76 C77 -147.5(16) . . . . ?
C64 C65 C76 C78 27(2) . . . . ?
C64 C63 C68 C67 5(2) . . . . ?
C68 C63 C64 C65 -3(2) . . . . ?
C68 C67 C66 C65 1(2) . . . . ?
C68 C67 C69 N6 154.9(15) . . . . ?
C68 C67 C69 N7 -29(2) . . . . ?
C70 N7 C69 N6 9.4(18) . . . . ?
C70 N7 C69 C67 -166.9(14) . . . . ?
C69 N6 C73 C70 -19.9(17) . . . . ?
C69 N6 C73 C74 97.2(15) . . . . ?
C69 N6 C73 C75 -140.8(14) . . . . ?
C69 N7 C70 C72 -142.6(13) . . . . ?
C69 N7 C70 C73 -20.6(16) . . . . ?
C69 N7 C70 C71 97.0(15) . . . . ?
C69 C67 C66 C65 -174.0(13) . . . . ?
C69 C67 C68 C63 170.7(13) . . . . ?
C72 C70 C73 N6 138.1(14) . . . . ?
C72 C70 C73 C74 25.2(19) . . . . ?
C72 C70 C73 C75 -103.7(17) . . . . ?
F43 C91 C92 O24 -171(2) . . . . ?
F43 C91 C92 C93 9(4) . . . . ?
C80 N10 C77 C76 0(3) . . . . ?
C73 N6 C69 N7 7.7(18) . . . . ?
C73 N6 C69 C67 -176.1(14) . . . . ?
C71 C70 C73 N6 -90.2(15) . . . . ?
C71 C70 C73 C74 156.9(14) . . . . ?
C71 C70 C73 C75 28.0(19) . . . . ?
C56 N8 C62 C63 174.5(15) . . . . ?
C56 N8 C62 N9 -3(2) . . . . ?
C91 C92 C93 C94 175(2) . . . . ?
C93 C94 C95 F48 -131(2) . . . . ?
C93 C94 C95 F46 -18(4) . . . . ?
C93 C94 C95 F47 112(3) . . . . ?
C85 C84 C83 C82 -172.5(19) . . . . ?
F44 C91 C92 O24 62(3) . . . . ?
F44 C91 C92 C93 -118(3) . . . . ?
C81 C82 C83 C84 -179(2) . . . . ?
C86 C87 C88 C89 171.9(19) . . . . ?
C90 C89 C88 C87 -167.9(18) . . . . ?
F45 C91 C92 O24 -53(3) . . . . ?
F45 C91 C92 C93 127(2) . . . . ?
C95 C94 C93 C92 -167(2) . . . . ?
C88 C87 C86 F39 -111(2) . . . . ?
C88 C87 C86 F38 8(3) . . . . ?
C88 C87 C86 F37 125(2) . . . . ?
C88 C89 C90 F41 -157.9(17) . . . . ?
C88 C89 C90 F40 -36(3) . . . . ?
C88 C89 C90 F42 88(2) . . . . ?
C58 C56 C59 N9 -122.4(16) . . . . ?
C58 C56 C59 C61 -12(2) . . . . ?
C58 C56 C59 C60 119(2) . . . . ?
C83 C84 C85 F52 -132(2) . . . . ?
C83 C84 C85 F53 -15(3) . . . . ?
C83 C84 C85 F54 112(2) . . . . ?
C83 C82 C81 F50 -129(2) . . . . ?
C83 C82 C81 F49 114(2) . . . . ?
C83 C82 C81 F51 -6(4) . . . . ?
C38 C39 C40 F11 128(3) . . . . ?
C38 C39 C40 F10 -112(3) . . . . ?
C38 C39 C40 F12 1(5) . . . . ?
C38 C37 C36 F9 -14(4) . . . . ?
C38 C37 C36 F7 94(3) . . . . ?
C38 C37 C36 F8 -162(3) . . . . ?
C36 C37 C38 C39 -175(2) . . . . ?
C57 C56 C59 N9 110.1(17) . . . . ?
C57 C56 C59 C61 -139.8(18) . . . . ?
C57 C56 C59 C60 -9(2) . . . . ?
C55 C54 C53 C52 -176(2) . . . . ?
C35 C34 O10 Dy1 -159.7(14) . . . . ?
C35 C34 C33 C32 -176(2) . . . . ?
C31 C32 C33 C34 175(2) . . . . ?

loop_
_platon_squeeze_void_nr
_platon_squeeze_void_average_x
_platon_squeeze_void_average_y
_platon_squeeze_void_average_z
_platon_squeeze_void_volume
_platon_squeeze_void_count_electrons
_platon_squeeze_void_content
1 0.000 0.046 0.500 438 133 ' '
2 0.215 0.216 0.031 71 14 ' '
3 0.785 0.784 0.968 71 14 ' '
